data_7713279
loop_
_publ_author_name
'Alguacil, Andr\'es'
'Scalambra, Franco'
'Lorenzo Luiz, Pablo'
'Puerta, Adri\'an'
'Gonz\'alez-Bakker , Aday'
'Mendoza, Zenaida'
'Padr\'on, Jos\'e M.'
'Romerosa-Nievas, Antonio Manuel'

_publ_section_title
;
 Tetranuclear Ru2Cu2 and Ru2Ni2 complexes with nanomolar anticancer
 activity
;
_journal_name_full 'Dalton Transactions'
_journal_paper_doi 10.1039/D3DT01284K
_journal_year 2023
_chemical_formula_moiety 'C97 H105 Cl3 Cu2 N6 O P6 Ru2, 2(C F3 O3 S), 4.5(C H4 O), H2 O'
_chemical_formula_sum 'C103.5 H125 Cl3 Cu2 F6 N6 O12.5 P6 Ru2 S2'
_chemical_formula_weight 2452.60
_space_group_crystal_system monoclinic
_space_group_IT_number 9
_space_group_name_Hall 'C -2yc'
_space_group_name_H-M_alt 'C 1 c 1'
_atom_sites_solution_hydrogens mixed
_atom_sites_solution_primary dual
_audit_creation_date 2023-05-22
_audit_creation_method
;
Olex2 1.5
(compiled 2023.03.06 svn.rbb2c1857 for OlexSys, GUI svn.r6748)
;
_audit_update_record
;
2023-06-09 deposited with the CCDC.	2023-06-29 downloaded from the CCDC.
;
_cell_angle_alpha 90
_cell_angle_beta 93.760(2)
_cell_angle_gamma 90
_cell_formula_units_Z 4
_cell_length_a 22.6659(11)
_cell_length_b 14.3702(6)
_cell_length_c 32.8411(15)
_cell_measurement_reflns_used 9973
_cell_measurement_temperature 100.00
_cell_measurement_theta_max 31.450
_cell_measurement_theta_min 2.255
_cell_volume 10673.8(8)
_computing_cell_refinement 'SAINT V8.40B (?, 2016)'
_computing_data_collection 'Bruker APEX2'
_computing_data_reduction 'SAINT V8.40B (?, 2016)'
_computing_molecular_graphics 'Olex2 1.5 (Dolomanov et al., 2009)'
_computing_publication_material 'Olex2 1.5 (Dolomanov et al., 2009)'
_computing_structure_refinement 'XL  (Sheldrick, 2008)'
_computing_structure_solution 'XT  (Sheldrick, 2015)'
_diffrn_ambient_temperature 100.00
_diffrn_detector 'Bruker APEX2 area detector'
_diffrn_detector_area_resol_mean 7.9
_diffrn_detector_type 'CCD area detector'
_diffrn_measured_fraction_theta_full 0.999
_diffrn_measured_fraction_theta_max 0.999
_diffrn_measurement_device 'three-circle diffractometer'
_diffrn_measurement_device_type 'Bruker APEX2 microsource'
_diffrn_measurement_method '\w and \f scans'
_diffrn_radiation_monochromator 'mirror optics'
_diffrn_radiation_probe x-ray
_diffrn_radiation_type MoK\a
_diffrn_radiation_wavelength 0.71073
_diffrn_reflns_av_R_equivalents 0.0538
_diffrn_reflns_av_unetI/netI 0.0420
_diffrn_reflns_Laue_measured_fraction_full 0.999
_diffrn_reflns_Laue_measured_fraction_max 0.999
_diffrn_reflns_limit_h_max 31
_diffrn_reflns_limit_h_min -31
_diffrn_reflns_limit_k_max 19
_diffrn_reflns_limit_k_min -19
_diffrn_reflns_limit_l_max 44
_diffrn_reflns_limit_l_min -44
_diffrn_reflns_number 139044
_diffrn_reflns_point_group_measured_fraction_full 0.998
_diffrn_reflns_point_group_measured_fraction_max 0.994
_diffrn_reflns_theta_full 25.242
_diffrn_reflns_theta_max 29.125
_diffrn_reflns_theta_min 2.054
_diffrn_source 'microfocus sealed X-ray tube'
_diffrn_source_current 1.4
_diffrn_source_power 0.07
_diffrn_source_type 'Incoatec I\ms'
_diffrn_source_voltage 50.0
_exptl_absorpt_coefficient_mu 0.948
_exptl_absorpt_correction_T_max 0.9252
_exptl_absorpt_correction_T_min 0.8630
_exptl_absorpt_correction_type multi-scan
_exptl_absorpt_process_details
;
SADABS-2016/2 (Bruker,2016/2) was used for absorption correction.
wR2(int) was 0.0880 before and 0.0736 after correction.
The Ratio of minimum to maximum transmission is 0.9328.
The \l/2 correction factor is Not present.
;
_exptl_crystal_colour 'light green'
_exptl_crystal_colour_modifier light
_exptl_crystal_colour_primary green
_exptl_crystal_density_diffrn 1.526
_exptl_crystal_description plate
_exptl_crystal_F_000 5044
_exptl_crystal_size_max 0.117
_exptl_crystal_size_mid 0.105
_exptl_crystal_size_min 0.03
_refine_diff_density_max 0.937
_refine_diff_density_min -0.940
_refine_diff_density_rms 0.107
_refine_ls_abs_structure_details
;
 Refined as an inversion twin.
;
_refine_ls_abs_structure_Flack 0.52(3)
_refine_ls_extinction_method none
_refine_ls_goodness_of_fit_ref 1.083
_refine_ls_hydrogen_treatment constr
_refine_ls_matrix_type full
_refine_ls_number_parameters 1135
_refine_ls_number_reflns 28554
_refine_ls_number_restraints 1260
_refine_ls_restrained_S_all 1.081
_refine_ls_R_factor_all 0.0712
_refine_ls_R_factor_gt 0.0577
_refine_ls_shift/su_max 0.002
_refine_ls_shift/su_mean 0.000
_refine_ls_structure_factor_coef Fsqd
_refine_ls_weighting_details 'w=1/[\s^2^(Fo^2^)+(0.0414P)^2^+65.0471P] where P=(Fo^2^+2Fc^2^)/3'
_refine_ls_weighting_scheme calc
_refine_ls_wR_factor_gt 0.1237
_refine_ls_wR_factor_ref 0.1320
_reflns_Friedel_coverage 0.989
_reflns_Friedel_fraction_full 0.996
_reflns_Friedel_fraction_max 0.989
_reflns_number_gt 24193
_reflns_number_total 28554
_reflns_threshold_expression 'I > 2\s(I)'
_cod_data_source_file d3dt01284k2.cif
_cod_data_source_block mo_aaa799_b_0m
_cod_original_formula_sum 'C103.50 H125 Cl3 Cu2 F6 N6 O12.50 P6 Ru2 S2'
_cod_database_code 7713279
_shelx_shelxl_version_number 2019/1
_shelx_space_group_comment
;
The symmetry employed for this shelxl refinement is uniquely defined
by the following loop, which should always be used as a source of
symmetry information in preference to the above space-group names.
They are only intended as comments.
;
_shelx_estimated_absorpt_t_max 0.972
_shelx_estimated_absorpt_t_min 0.897
_olex2_refinement_description
;
1. Twinned data refinement
 Scales: 0.48(3)
 0.52(3)
2. Fixed Uiso
 At 1.2 times of:
  All C(H) groups, All C(H,H) groups
 At 1.5 times of:
  All C(H,H,H) groups, All O(H) groups, All O(H,H) groups
3. Restrained distances
 C5M-O5M
 1.38 with sigma of 0.01
 O6M-C6M
 1.42 with sigma of 0.01
 H5M-O6TB
 2.1 with sigma of 0.01
 C4M-O4M
 1.38 with sigma of 0.01
 H4M-O2MA
 2 with sigma of 0.01
 C6M-O6M
 1.43 with sigma of 0.02
 H6M-O6TA
 2.1 with sigma of 0.005
 H6M-O4T
 3.1 with sigma of 0.01
 H1M-O2T
 1.78 with sigma of 0.01
 H1M-H1WA
 2.5 with sigma of 0.05
 H1WA-O1M
 2.1 with sigma of 0.01
 O2MA-C2MA
 1.38 with sigma of 0.01
 H2ME-O3MA
 2.1 with sigma of 0.01
 F1T-S1T
 2.61 with sigma of 0.02
 F2T-S1T
 2.61 with sigma of 0.02
 F3T-S1T
 2.61 with sigma of 0.02
 C1T-S1T
 1.82 with sigma of 0.02
 S1T-O2T = S1T-O1T = S1T-O3T
 1.45 with sigma of 0.02
 O3T-C1T
 2.57 with sigma of 0.02
 O2MB-C2MB
 1.38 with sigma of 0.01
 F2T-F1T
 2.16 with sigma of 0.01
 F1T-F3T
 2.16 with sigma of 0.01
 F3T-F2T
 2.16 with sigma of 0.01
 F2T-C1T
 1.32 with sigma of 0.01
 F3T-C1T
 1.32 with sigma of 0.01
 F1T-C1T
 1.32 with sigma of 0.01
 C3MB-O3MB
 1.38 with sigma of 0.01
 C3MA-O3MA
 1.38 with sigma of 0.01
 N3-C5 = N3-C4 = N3-C3
 1.48 with sigma of 0.01
 O2T-C1T
 2.57 with sigma of 0.01
 O1T-C1T
 2.57 with sigma of 0.01
4. Uiso/Uaniso restraints and constraints
O2MA \\sim C2MA \\sim O2MB: within 2A with sigma of 0.04 and sigma for terminal
atoms of 0.08 within 2A
C3MA \\sim O3MB \\sim O3MA: within 2A with sigma of 0.04 and sigma for terminal
atoms of 0.08 within 2A
Uanis(O1W) \\sim Ueq: with sigma of 0.05 and sigma for terminal atoms of 0.01
Uanis(O5M) = Uanis(C5M)
Uanis(O6TA) = Uanis(O6TB) = Uanis(O5TA) = Uanis(O5TB) = Uanis(O4T)
Uanis(C1M) = Uanis(O1M)
Uanis(O4M) = Uanis(C4M)
Uanis(C2MA) = Uanis(O2MA)
Uanis(O3T) = Uanis(O1T) = Uanis(O2T)
Uanis(F2T) = Uanis(F1T) = Uanis(F3T)
Uanis(C2MB) = Uanis(O2MB)
Uanis(F6TB) = Uanis(F4TB) = Uanis(F5TB)
Uanis(F4TA) = Uanis(F5TA) = Uanis(F6TA)
Uanis(C92) = Uanis(C93) = Uanis(C94) = Uanis(C95) = Uanis(C96)
Uanis(C3MB) = Uanis(O3MB)
Uanis(C3MA) = Uanis(O3MA)
5. Rigid body (RIGU) restrains
 All non-hydrogen atoms
 with sigma for 1-2 distances of 0.004 and sigma for 1-3 distances of 0.004
6. Others
 1*[Sof(C4M)+Sof(H4MA)+Sof(H4MB)+Sof(H4MC)+Sof(O4M)+Sof(H4M)]+1*[Sof(O5M)+
 Sof(H5M)+Sof(C5M)+Sof(H5MA)+Sof(H5MB)+Sof(H5MC)]+1*[Sof(O6M)+Sof(H6M)+Sof(C6M)+
 Sof(H6MA)+Sof(H6MB)+Sof(H6MC)]=1.5 with esd of 0.0001
 Sof(F4TB)=Sof(F6TB)=Sof(F5TB)=Sof(C2TB)=Sof(O6TB)=Sof(O5TB)=1-FVAR(1)
 Sof(O5TA)=Sof(O6TA)=Sof(C2TA)=Sof(F5TA)=Sof(F6TA)=Sof(F4TA)=FVAR(1)
 Sof(O2MB)=Sof(H2MB)=Sof(O3MB)=Sof(H3ME)=Sof(C3MB)=Sof(H3MF)=Sof(H3MG)=
 Sof(H3MH)=Sof(C2MB)=Sof(H2MA)=Sof(H2MC)=Sof(H2MD)=1-FVAR(2)
 Sof(O2MA)=Sof(H2ME)=Sof(C2MA)=Sof(H2MF)=Sof(H2MG)=Sof(H2MH)=Sof(C3MA)=
 Sof(H3MA)=Sof(H3MB)=Sof(H3MC)=Sof(O3MA)=Sof(H3MD)=FVAR(2)
 Sof(C4M)=Sof(H4MA)=Sof(H4MB)=Sof(H4MC)=Sof(O4M)=Sof(H4M)=FVAR(3)
 Sof(O5M)=Sof(H5M)=Sof(C5M)=Sof(H5MA)=Sof(H5MB)=Sof(H5MC)=FVAR(4)
 Sof(O6M)=Sof(H6M)=Sof(C6M)=Sof(H6MA)=Sof(H6MB)=Sof(H6MC)=FVAR(5)
7.a Free rotating group:
 O1W(H1WA,H1WB)
7.b Secondary CH2 refined with riding coordinates:
 C1(H1A,H1B), C50(H50A,H50B), C53(H53A,H53B), C52(H52A,H52B), C49(H49A,H49B),
 C51(H51A,H51B), C3(H3A,H3B), C2(H2A,H2B), C4(H4A,H4B), C5(H5A,H5B)
7.c Aromatic/amide H refined with riding coordinates:
 C41(H41), C42(H42), C43(H43), C39(H39), C40(H40), C19(H19), C15(H15),
 C16(H16), C17(H17), C18(H18), C72(H72), C71(H71), C70(H70), C69(H69), C73(H73),
  C21(H21), C22(H22), C23(H23), C24(H24), C25(H25), C47(H47), C48(H48),
 C44(H44), C45(H45), C46(H46), C67(H67), C66(H66), C65(H65), C64(H64), C63(H63),
  C60(H60), C61(H61), C57(H57), C58(H58), C59(H59), C85(H85), C84(H84),
 C83(H83), C82(H82), C81(H81), C13(H13), C12(H12), C11(H11), C10(H10), C9(H9),
 C37(H37), C36(H36), C35(H35), C34(H34), C33(H33), C75(H75), C76(H76), C77(H77),
  C78(H78), C79(H79), C27(H27), C28(H28), C29(H29), C30(H30), C31(H31),
 C88(H88), C89(H89), C90(H90), C91(H91), C87(H87), C94(H94), C95(H95), C96(H96),
  C92(H92), C93(H93)
7.d Fitted pentagon refined as free rotating group:
 C47(C48,C44,C45,C46), C94(C95,C96,C92,C93)
7.e Fitted hexagon refined as free rotating group:
 C41(C42,C43,C38,C39,C40), C19(C14,C15,C16,C17,C18), C72(C71,C70,C69,C68,C73),
 C21(C22,C23,C24,C25,C20), C67(C66,C65,C64,C63,C62), C60(C61,C56,C57,C58,C59),
 C85(C84,C83,C82,C81,C80), C8(C13,C12,C11,C10,C9), C32(C37,C36,C35,C34,C33),
 C74(C75,C76,C77,C78,C79), C26(C27,C28,C29,C30,C31), C88(C89,C90,C91,C86,C87)
7.f Idealised Me refined as rotating group:
 C55(H55A,H55B,H55C), C54(H54A,H54B,H54C), C6(H6A,H6B,H6C), C97(H97A,H97B,
 H97C), C7(H7A,H7B,H7C), C1M(H1MA,H1MB,H1MC), C2MA(H2MF,H2MG,H2MH), C6M(H6MA,
 H6MB,H6MC), C3MA(H3MA,H3MB,H3MC), C3MB(H3MF,H3MG,H3MH), C2MB(H2MA,H2MC,H2MD),
 C5M(H5MA,H5MB,H5MC), C4M(H4MA,H4MB,H4MC)
7.g Idealised tetrahedral OH refined as rotating group:
 O2MB(H2MB), O2MA(H2ME), O1M(H1M), O6M(H6M), O3MA(H3MD), O3MB(H3ME), O5M(H5M),
 O4M(H4M)
;
_olex2_submission_special_instructions 'No special instructions were received'

loop_
_space_group_symop_operation_xyz
'x, y, z'
'x, -y, z+1/2'
'x+1/2, y+1/2, z'
'x+1/2, -y+1/2, z+1/2'

loop_
_atom_site_label
_atom_site_type_symbol
_atom_site_fract_x
_atom_site_fract_y
_atom_site_fract_z
_atom_site_U_iso_or_equiv
_atom_site_adp_type
_atom_site_occupancy
_atom_site_site_symmetry_order
_atom_site_calc_flag
_atom_site_refinement_flags_posn
_atom_site_refinement_flags_adp
_atom_site_refinement_flags_occupancy
_atom_site_disorder_assembly
_atom_site_disorder_group
Ru1 Ru 0.69430(3) 0.62501(6) 0.35173(2) 0.02105(19) Uani 1 1 d . . . . .
Ru2 Ru 0.26926(3) 0.62485(6) 0.65434(2) 0.02030(19) Uani 1 1 d . . . . .
Cu2 Cu 0.45204(6) 0.53489(11) 0.54863(5) 0.0250(3) Uani 1 1 d . . . . .
Cu1 Cu 0.51186(7) 0.53383(10) 0.45754(4) 0.0244(3) Uani 1 1 d . . . . .
Cl1 Cl 0.48160(18) 0.40544(9) 0.50326(13) 0.0277(3) Uani 1 1 d . . . . .
P1 P 0.64597(13) 0.5398(2) 0.39977(9) 0.0192(6) Uani 1 1 d . . . . .
P3 P 0.68299(14) 0.7751(2) 0.38133(10) 0.0232(6) Uani 1 1 d . . . . .
P6 P 0.17235(13) 0.5867(2) 0.63093(8) 0.0196(6) Uani 1 1 d . . . . .
P2 P 0.79150(15) 0.5878(2) 0.37530(11) 0.0266(7) Uani 1 1 d . . . . .
Cl2 Cl 0.45820(16) 0.6216(2) 0.41068(11) 0.0349(8) Uani 1 1 d . . . . .
P4 P 0.31769(15) 0.5407(2) 0.60675(10) 0.0253(7) Uani 1 1 d . . . . .
P5 P 0.28092(14) 0.7761(2) 0.62535(9) 0.0241(6) Uani 1 1 d . . . . .
Cl3 Cl 0.50425(17) 0.6236(2) 0.59508(11) 0.0396(9) Uani 1 1 d . . . . .
S1T S 0.36596(13) 0.2610(2) 0.70015(8) 0.0340(6) Uani 1 1 d D . . . .
S2T S 0.5984(4) 0.2684(5) 0.3082(2) 0.112(2) Uani 1 1 d . . . . .
O1 O 0.4850(5) 0.6022(3) 0.5035(4) 0.0273(10) Uani 1 1 d . . . . .
C41 C 0.8258(4) 0.9847(6) 0.3469(2) 0.038(3) Uani 1 1 d G . . . .
H41 H 0.855549 1.026620 0.339279 0.045 Uiso 1 1 calc R U . . .
C42 C 0.7852(4) 0.9490(6) 0.31733(16) 0.035(3) Uani 1 1 d G . . . .
H42 H 0.787291 0.966446 0.289565 0.042 Uiso 1 1 calc R U . . .
C43 C 0.7416(4) 0.8876(5) 0.32843(18) 0.028(2) Uani 1 1 d G . . . .
H43 H 0.713935 0.863209 0.308246 0.034 Uiso 1 1 calc R U . . .
C38 C 0.7386(3) 0.8621(5) 0.3691(2) 0.0163(17) Uani 1 1 d G . . . .
C39 C 0.7792(4) 0.8978(5) 0.39859(15) 0.026(2) Uani 1 1 d G . . . .
H39 H 0.777092 0.880320 0.426355 0.031 Uiso 1 1 calc R U . . .
C40 C 0.8227(4) 0.9591(6) 0.3875(2) 0.042(3) Uani 1 1 d G . . . .
H40 H 0.850449 0.983557 0.407675 0.050 Uiso 1 1 calc R U . . .
N4 N 0.3618(5) 0.5383(7) 0.5274(3) 0.0233(19) Uani 1 1 d . . . . .
N5 N 0.4282(5) 0.4479(8) 0.5950(3) 0.026(2) Uani 1 1 d . . . . .
N6 N 0.3350(4) 0.3937(7) 0.5597(3) 0.0233(18) Uani 1 1 d . . . . .
N3 N 0.6317(4) 0.3838(6) 0.4471(3) 0.0235(19) Uani 1 1 d D . . . .
N2 N 0.5393(4) 0.4458(7) 0.4118(3) 0.0227(19) Uani 1 1 d . . . . .
C19 C 0.8624(3) 0.4365(5) 0.3980(2) 0.026(2) Uani 1 1 d G . . . .
H19 H 0.886241 0.482225 0.412016 0.032 Uiso 1 1 calc R U . . .
C14 C 0.8088(3) 0.4618(4) 0.3780(2) 0.022(2) Uani 1 1 d G . . . .
C15 C 0.7739(3) 0.3949(5) 0.3576(2) 0.031(3) Uani 1 1 d G . . . .
H15 H 0.737330 0.412124 0.343853 0.037 Uiso 1 1 calc R U . . .
C16 C 0.7925(3) 0.3027(5) 0.3572(3) 0.029(2) Uani 1 1 d G . . . .
H16 H 0.768612 0.256981 0.343201 0.035 Uiso 1 1 calc R U . . .
C17 C 0.8460(3) 0.2774(4) 0.3772(3) 0.035(3) Uani 1 1 d G . . . .
H17 H 0.858707 0.214458 0.376956 0.042 Uiso 1 1 calc R U . . .
C18 C 0.8809(3) 0.3443(5) 0.3977(2) 0.030(2) Uani 1 1 d G . . . .
H18 H 0.917523 0.327079 0.411363 0.036 Uiso 1 1 calc R U . . .
N1 N 0.6045(5) 0.5342(7) 0.4800(3) 0.0214(18) Uani 1 1 d . . . . .
C1 C 0.6361(5) 0.5899(7) 0.4504(3) 0.021(2) Uani 1 1 d . . . . .
H1A H 0.675785 0.604754 0.463074 0.025 Uiso 1 1 calc R U . . .
H1B H 0.614691 0.649581 0.446277 0.025 Uiso 1 1 calc R U . . .
C50 C 0.3952(5) 0.4976(8) 0.6240(4) 0.023(2) Uani 1 1 d . . . . .
H50A H 0.418935 0.552315 0.633368 0.028 Uiso 1 1 calc R U . . .
H50B H 0.391589 0.456775 0.647950 0.028 Uiso 1 1 calc R U . . .
C72 C 0.3411(3) 0.8543(6) 0.5152(2) 0.036(3) Uani 1 1 d G . . . .
H72 H 0.375502 0.883426 0.506170 0.043 Uiso 1 1 calc R U . . .
C71 C 0.2964(4) 0.8256(6) 0.48697(16) 0.031(2) Uani 1 1 d G . . . .
H71 H 0.300254 0.835193 0.458651 0.037 Uiso 1 1 calc R U . . .
C70 C 0.2460(3) 0.7830(6) 0.50019(18) 0.027(2) Uani 1 1 d G . . . .
H70 H 0.215456 0.763430 0.480897 0.033 Uiso 1 1 calc R U . . .
C69 C 0.2403(3) 0.7690(5) 0.5416(2) 0.025(2) Uani 1 1 d G . . . .
H69 H 0.205905 0.739899 0.550661 0.030 Uiso 1 1 calc R U . . .
C68 C 0.2850(4) 0.7977(5) 0.56986(15) 0.024(2) Uani 1 1 d G . . . .
C73 C 0.3354(3) 0.8403(6) 0.5566(2) 0.034(3) Uani 1 1 d G . . . .
H73 H 0.365950 0.859895 0.575935 0.041 Uiso 1 1 calc R U . . .
C53 C 0.3903(6) 0.3630(9) 0.5779(4) 0.029(2) Uani 1 1 d . . . . .
H53A H 0.412271 0.329279 0.557432 0.035 Uiso 1 1 calc R U . . .
H53B H 0.383413 0.319350 0.600482 0.035 Uiso 1 1 calc R U . . .
C21 C 0.8713(4) 0.5701(4) 0.3153(3) 0.032(2) Uani 1 1 d G . . . .
H21 H 0.863431 0.505702 0.318613 0.038 Uiso 1 1 calc R U . . .
C22 C 0.9102(3) 0.5990(5) 0.2868(2) 0.034(3) Uani 1 1 d G . . . .
H22 H 0.928902 0.554348 0.270676 0.041 Uiso 1 1 calc R U . . .
C23 C 0.9218(3) 0.6932(6) 0.2820(2) 0.035(3) Uani 1 1 d G . . . .
H23 H 0.948340 0.712960 0.262567 0.042 Uiso 1 1 calc R U . . .
C24 C 0.8944(3) 0.7585(4) 0.3057(3) 0.032(2) Uani 1 1 d G . . . .
H24 H 0.902308 0.822927 0.302395 0.038 Uiso 1 1 calc R U . . .
C25 C 0.8555(3) 0.7296(4) 0.3342(2) 0.031(2) Uani 1 1 d G . . . .
H25 H 0.836837 0.774282 0.350331 0.037 Uiso 1 1 calc R U . . .
C20 C 0.8440(3) 0.6354(5) 0.3390(2) 0.0222(19) Uani 1 1 d G . . . .
C52 C 0.3337(5) 0.4451(8) 0.5233(3) 0.025(2) Uani 1 1 d . . . . .
H52A H 0.291996 0.453108 0.512869 0.030 Uiso 1 1 calc R U . . .
H52B H 0.354019 0.408897 0.502686 0.030 Uiso 1 1 calc R U . . .
C49 C 0.3292(5) 0.5942(9) 0.5572(3) 0.026(2) Uani 1 1 d . . . . .
H49A H 0.290001 0.610306 0.544020 0.031 Uiso 1 1 calc R U . . .
H49B H 0.351001 0.653235 0.562208 0.031 Uiso 1 1 calc R U . . .
C47 C 0.7188(3) 0.5615(6) 0.2933(3) 0.0331(19) Uani 1 1 d G . . . .
H47 H 0.752618 0.523284 0.290932 0.040 Uiso 1 1 calc R U . . .
C48 C 0.7169(3) 0.6598(6) 0.2894(3) 0.0332(19) Uani 1 1 d G . . . .
H48 H 0.749162 0.699041 0.283950 0.040 Uiso 1 1 calc R U . . .
C44 C 0.6581(4) 0.6893(5) 0.2950(3) 0.0315(19) Uani 1 1 d G . . . .
H44 H 0.644286 0.751723 0.293989 0.038 Uiso 1 1 calc R U . . .
C45 C 0.6238(3) 0.6092(6) 0.3024(3) 0.033(2) Uani 1 1 d G . . . .
H45 H 0.582924 0.608526 0.307174 0.039 Uiso 1 1 calc R U . . .
C46 C 0.6613(4) 0.5301(5) 0.3013(3) 0.0329(19) Uani 1 1 d G . . . .
H46 H 0.649876 0.467343 0.305285 0.040 Uiso 1 1 calc R U . . .
C51 C 0.2906(5) 0.4250(8) 0.5879(3) 0.023(2) Uani 1 1 d . . . . .
H51A H 0.288119 0.380739 0.610842 0.027 Uiso 1 1 calc R U . . .
H51B H 0.251021 0.430648 0.573453 0.027 Uiso 1 1 calc R U . . .
C67 C 0.4025(3) 0.7693(4) 0.6477(3) 0.034(3) Uani 1 1 d G . . . .
H67 H 0.399097 0.707124 0.637952 0.040 Uiso 1 1 calc R U . . .
C66 C 0.4570(3) 0.8033(5) 0.6627(3) 0.027(2) Uani 1 1 d G . . . .
H66 H 0.490959 0.764459 0.663208 0.032 Uiso 1 1 calc R U . . .
C65 C 0.4619(3) 0.8943(5) 0.6769(3) 0.038(3) Uani 1 1 d G . . . .
H65 H 0.499228 0.917577 0.687151 0.046 Uiso 1 1 calc R U . . .
C64 C 0.4123(4) 0.9512(4) 0.6761(3) 0.028(2) Uani 1 1 d G . . . .
H64 H 0.415636 1.013361 0.685837 0.034 Uiso 1 1 calc R U . . .
C63 C 0.3577(3) 0.9171(5) 0.6611(3) 0.033(3) Uani 1 1 d G . . . .
H63 H 0.323774 0.956028 0.660581 0.040 Uiso 1 1 calc R U . . .
C62 C 0.3528(3) 0.8262(5) 0.6469(3) 0.026(2) Uani 1 1 d G . . . .
C60 C 0.1770(4) 0.9493(6) 0.69260(17) 0.035(3) Uani 1 1 d G . . . .
H60 H 0.174578 0.965431 0.720497 0.042 Uiso 1 1 calc R U . . .
C61 C 0.2200(4) 0.8871(6) 0.6813(2) 0.034(3) Uani 1 1 d G . . . .
H61 H 0.246840 0.860574 0.701517 0.040 Uiso 1 1 calc R U . . .
C56 C 0.2236(3) 0.8635(6) 0.6405(2) 0.036(3) Uani 1 1 d G . . . .
C57 C 0.1843(4) 0.9023(6) 0.61097(18) 0.031(2) Uani 1 1 d G . . . .
H57 H 0.186720 0.886185 0.583078 0.038 Uiso 1 1 calc R U . . .
C58 C 0.1413(3) 0.9646(6) 0.6222(2) 0.026(2) Uani 1 1 d G . . . .
H58 H 0.114457 0.991041 0.602057 0.031 Uiso 1 1 calc R U . . .
C59 C 0.1377(3) 0.9881(6) 0.6631(2) 0.032(2) Uani 1 1 d G . . . .
H59 H 0.108385 1.030665 0.670766 0.038 Uiso 1 1 calc R U . . .
C85 C 0.1602(4) 0.5775(5) 0.5480(3) 0.031(2) Uani 1 1 d G . . . .
H85 H 0.189121 0.530338 0.552834 0.037 Uiso 1 1 calc R U . . .
C84 C 0.1395(4) 0.5989(6) 0.5083(2) 0.037(3) Uani 1 1 d G . . . .
H84 H 0.154434 0.566242 0.486000 0.045 Uiso 1 1 calc R U . . .
C83 C 0.0972(4) 0.6679(6) 0.50124(17) 0.038(3) Uani 1 1 d G . . . .
H83 H 0.083078 0.682477 0.474106 0.045 Uiso 1 1 calc R U . . .
C82 C 0.0754(4) 0.7156(6) 0.5339(2) 0.043(3) Uani 1 1 d G . . . .
H82 H 0.046407 0.762809 0.529046 0.051 Uiso 1 1 calc R U . . .
C81 C 0.0960(4) 0.6943(6) 0.57358(19) 0.031(3) Uani 1 1 d G . . . .
H81 H 0.081093 0.726907 0.595880 0.037 Uiso 1 1 calc R U . . .
C80 C 0.1384(4) 0.6252(5) 0.58064(18) 0.028(2) Uani 1 1 d G . . . .
O4T O 0.6477(5) 0.3050(8) 0.3266(3) 0.0601(17) Uani 1 1 d D . . A 1
C8 C 0.8237(4) 0.6185(5) 0.42638(17) 0.023(2) Uani 1 1 d G . . . .
C13 C 0.8642(4) 0.6908(5) 0.4314(2) 0.039(3) Uani 1 1 d G . . . .
H13 H 0.876672 0.723166 0.408225 0.047 Uiso 1 1 calc R U . . .
C12 C 0.8865(4) 0.7159(5) 0.4703(3) 0.045(3) Uani 1 1 d G . . . .
H12 H 0.914174 0.765365 0.473710 0.054 Uiso 1 1 calc R U . . .
C11 C 0.8682(4) 0.6686(6) 0.5042(2) 0.050(4) Uani 1 1 d G . . . .
H11 H 0.883453 0.685756 0.530764 0.060 Uiso 1 1 calc R U . . .
C10 C 0.8277(4) 0.5963(6) 0.49917(18) 0.033(3) Uani 1 1 d G . . . .
H10 H 0.815232 0.563947 0.522334 0.040 Uiso 1 1 calc R U . . .
C9 C 0.8054(3) 0.5712(5) 0.4603(2) 0.026(2) Uani 1 1 d G . . . .
H9 H 0.777729 0.521746 0.456849 0.032 Uiso 1 1 calc R U . . .
O1T O 0.3855(6) 0.1750(8) 0.6805(3) 0.089(2) Uani 1 1 d D . . . .
C32 C 0.6143(3) 0.8282(5) 0.3603(3) 0.028(2) Uani 1 1 d G . . . .
C37 C 0.6103(3) 0.9198(5) 0.3468(3) 0.036(3) Uani 1 1 d G . . . .
H37 H 0.644407 0.958266 0.348082 0.043 Uiso 1 1 calc R U . . .
C36 C 0.5562(4) 0.9550(5) 0.3313(3) 0.060(5) Uani 1 1 d G . . . .
H36 H 0.553481 1.017554 0.321998 0.072 Uiso 1 1 calc R U . . .
C35 C 0.5063(3) 0.8987(6) 0.3294(3) 0.037(3) Uani 1 1 d G . . . .
H35 H 0.469367 0.922748 0.318771 0.044 Uiso 1 1 calc R U . . .
C34 C 0.5103(3) 0.8071(6) 0.3429(3) 0.039(3) Uani 1 1 d G . . . .
H34 H 0.476180 0.768654 0.341629 0.047 Uiso 1 1 calc R U . . .
C33 C 0.5643(3) 0.7719(4) 0.3584(3) 0.025(2) Uani 1 1 d G . . . .
H33 H 0.567106 0.709364 0.367713 0.029 Uiso 1 1 calc R U . . .
C55 C 0.4798(6) 0.4113(9) 0.6164(4) 0.032(3) Uani 1 1 d . . . . .
H55A H 0.500757 0.370702 0.598247 0.047 Uiso 1 1 calc R U . . .
H55B H 0.468353 0.375491 0.640050 0.047 Uiso 1 1 calc R U . . .
H55C H 0.505771 0.462654 0.625747 0.047 Uiso 1 1 calc R U . . .
C74 C 0.1178(3) 0.6235(5) 0.6678(2) 0.026(2) Uani 1 1 d G . . . .
C75 C 0.1105(4) 0.7191(5) 0.6716(2) 0.027(2) Uani 1 1 d G . . . .
H75 H 0.130434 0.760412 0.654588 0.032 Uiso 1 1 calc R U . . .
C76 C 0.0739(4) 0.7542(5) 0.7003(3) 0.037(3) Uani 1 1 d G . . . .
H76 H 0.068901 0.819524 0.702911 0.044 Uiso 1 1 calc R U . . .
C77 C 0.0447(4) 0.6938(6) 0.7252(2) 0.047(3) Uani 1 1 d G . . . .
H77 H 0.019688 0.717755 0.744787 0.057 Uiso 1 1 calc R U . . .
C78 C 0.0520(4) 0.5982(6) 0.7213(2) 0.042(3) Uani 1 1 d G . . . .
H78 H 0.032007 0.556871 0.738340 0.051 Uiso 1 1 calc R U . . .
C79 C 0.0885(4) 0.5631(4) 0.6926(3) 0.028(2) Uani 1 1 d G . . . .
H79 H 0.093540 0.497756 0.690018 0.033 Uiso 1 1 calc R U . . .
O3T O 0.3234(7) 0.3003(10) 0.6760(4) 0.089(2) Uani 1 1 d D . . . .
C54 C 0.3535(6) 0.5878(9) 0.4856(3) 0.031(3) Uani 1 1 d . . . . .
H54A H 0.364033 0.653618 0.488828 0.047 Uiso 1 1 calc R U . . .
H54B H 0.312174 0.582455 0.475103 0.047 Uiso 1 1 calc R U . . .
H54C H 0.379132 0.558561 0.466351 0.047 Uiso 1 1 calc R U . . .
C3 C 0.6697(5) 0.4245(9) 0.4176(3) 0.025(2) Uani 1 1 d D . . . .
H3A H 0.670580 0.382329 0.393764 0.030 Uiso 1 1 calc R U . . .
H3B H 0.710470 0.428884 0.430213 0.030 Uiso 1 1 calc R U . . .
F2T F 0.3742(5) 0.1767(13) 0.7720(4) 0.163(4) Uani 1 1 d D . . . .
C26 C 0.6762(3) 0.8022(6) 0.43633(17) 0.027(2) Uani 1 1 d G . . . .
C27 C 0.6267(3) 0.8438(6) 0.4513(2) 0.028(2) Uani 1 1 d G . . . .
H27 H 0.595252 0.864418 0.432985 0.033 Uiso 1 1 calc R U . . .
C28 C 0.6233(3) 0.8554(6) 0.4931(2) 0.034(3) Uani 1 1 d G . . . .
H28 H 0.589448 0.883841 0.503353 0.041 Uiso 1 1 calc R U . . .
C29 C 0.6693(4) 0.8253(6) 0.51993(18) 0.040(3) Uani 1 1 d G . . . .
H29 H 0.666985 0.833136 0.548494 0.048 Uiso 1 1 calc R U . . .
C30 C 0.7188(3) 0.7836(6) 0.5049(2) 0.036(3) Uani 1 1 d G . . . .
H30 H 0.750327 0.763008 0.523268 0.043 Uiso 1 1 calc R U . . .
C31 C 0.7223(3) 0.7721(5) 0.4631(2) 0.028(2) Uani 1 1 d G . . . .
H31 H 0.756132 0.743584 0.452900 0.034 Uiso 1 1 calc R U . . .
C6 C 0.6111(5) 0.5768(7) 0.5188(3) 0.021(2) Uani 1 1 d . . . . .
H6A H 0.653006 0.576797 0.528373 0.031 Uiso 1 1 calc R U . . .
H6B H 0.588319 0.542096 0.538071 0.031 Uiso 1 1 calc R U . . .
H6C H 0.596691 0.640992 0.516800 0.031 Uiso 1 1 calc R U . . .
C97 C 0.4794(8) 0.7024(5) 0.5012(6) 0.0407(19) Uani 1 1 d . . . . .
H97A H 0.454249 0.719189 0.476884 0.061 Uiso 1 1 calc R U . . .
H97B H 0.518605 0.730264 0.499462 0.061 Uiso 1 1 calc R U . . .
H97C H 0.461529 0.725516 0.525605 0.061 Uiso 1 1 calc R U . . .
C2 C 0.5734(5) 0.5015(8) 0.3798(4) 0.023(2) Uani 1 1 d . . . . .
H2A H 0.549689 0.556570 0.370787 0.027 Uiso 1 1 calc R U . . .
H2B H 0.577922 0.461729 0.355546 0.027 Uiso 1 1 calc R U . . .
C7 C 0.4832(6) 0.4022(9) 0.3887(4) 0.028(2) Uani 1 1 d . . . . .
H7A H 0.458397 0.372910 0.408438 0.043 Uiso 1 1 calc R U . . .
H7B H 0.495424 0.355219 0.369317 0.043 Uiso 1 1 calc R U . . .
H7C H 0.460565 0.451112 0.373874 0.043 Uiso 1 1 calc R U . . .
C4 C 0.6290(6) 0.4381(7) 0.4850(3) 0.024(2) Uani 1 1 d D . . . .
H4A H 0.669456 0.442563 0.498219 0.029 Uiso 1 1 calc R U . . .
H4B H 0.604571 0.403418 0.503793 0.029 Uiso 1 1 calc R U . . .
O5TA O 0.5564(10) 0.3226(15) 0.2725(7) 0.0601(17) Uani 0.415(13) 1 d . . P A 1
C1T C 0.3344(6) 0.2104(11) 0.7447(4) 0.175(7) Uani 1 1 d D . . . .
C88 C 0.0823(3) 0.3395(5) 0.6104(2) 0.030(2) Uani 1 1 d G . . . .
H88 H 0.045815 0.319782 0.597243 0.036 Uiso 1 1 calc R U . . .
C89 C 0.1202(4) 0.2747(4) 0.6296(3) 0.032(3) Uani 1 1 d G . . . .
H89 H 0.109569 0.210714 0.629649 0.039 Uiso 1 1 calc R U . . .
C90 C 0.1735(3) 0.3035(5) 0.6488(2) 0.035(3) Uani 1 1 d G . . . .
H90 H 0.199394 0.259203 0.661997 0.041 Uiso 1 1 calc R U . . .
C91 C 0.1890(3) 0.3971(5) 0.6488(2) 0.024(2) Uani 1 1 d G . . . .
H91 H 0.225465 0.416759 0.661939 0.029 Uiso 1 1 calc R U . . .
C86 C 0.1511(3) 0.4619(4) 0.6296(2) 0.026(2) Uani 1 1 d G . . . .
C87 C 0.0978(3) 0.4331(5) 0.6103(2) 0.028(2) Uani 1 1 d G . . . .
H87 H 0.071887 0.477341 0.597185 0.034 Uiso 1 1 calc R U . . .
C5 C 0.5731(5) 0.3672(7) 0.4267(4) 0.024(2) Uani 1 1 d D . . . .
H5A H 0.578247 0.324968 0.403410 0.029 Uiso 1 1 calc R U . . .
H5B H 0.549262 0.333392 0.446140 0.029 Uiso 1 1 calc R U . . .
C94 C 0.2441(3) 0.5600(5) 0.7115(2) 0.0212(10) Uani 1 1 d G . . . .
H94 H 0.209795 0.522087 0.711854 0.025 Uiso 1 1 calc R U . . .
C95 C 0.3019(3) 0.5290(4) 0.7042(2) 0.0212(10) Uani 1 1 d G . . . .
H95 H 0.313158 0.466735 0.698844 0.025 Uiso 1 1 calc R U . . .
C96 C 0.3401(3) 0.6075(5) 0.7063(2) 0.0212(10) Uani 1 1 d G . . . .
H96 H 0.381330 0.606908 0.702645 0.025 Uiso 1 1 calc R U . . .
C92 C 0.3058(3) 0.6870(4) 0.7149(2) 0.0212(10) Uani 1 1 d G . . . .
H92 H 0.320099 0.748892 0.718004 0.025 Uiso 1 1 calc R U . . .
C93 C 0.2465(3) 0.6576(5) 0.7181(2) 0.0212(10) Uani 1 1 d G . . . .
H93 H 0.214085 0.696470 0.723695 0.025 Uiso 1 1 calc R U . . .
F1T F 0.3039(6) 0.1327(9) 0.7311(4) 0.163(4) Uani 1 1 d D . . . .
O2T O 0.4086(6) 0.3230(7) 0.7108(4) 0.089(2) Uani 1 1 d D . . . .
F3T F 0.2972(6) 0.2648(10) 0.7617(4) 0.163(4) Uani 1 1 d D . . . .
C1M C 0.4566(9) 0.4586(15) 0.7857(6) 0.110(3) Uani 1 1 d . . . . .
H1MA H 0.416970 0.477697 0.775283 0.165 Uiso 1 1 calc R U . . .
H1MB H 0.479155 0.513578 0.795245 0.165 Uiso 1 1 calc R U . . .
H1MC H 0.453455 0.415167 0.808471 0.165 Uiso 1 1 calc R U . . .
O2MB O 0.4015(8) 0.1259(18) 0.6071(8) 0.074(6) Uani 0.496(14) 1 d D U P B 2
H2MB H 0.387562 0.125509 0.630190 0.111 Uiso 0.496(14) 1 calc R U P B 2
O6TA O 0.5680(9) 0.2009(13) 0.3356(6) 0.0601(17) Uani 0.415(13) 1 d D . P A 1
O2MA O 0.4326(8) 0.0388(15) 0.5823(5) 0.074(6) Uani 0.504(14) 1 d D U P B 1
H2ME H 0.399604 0.031470 0.592104 0.112 Uiso 0.504(14) 1 calc DR U P B 1
C2TA C 0.621(3) 0.204(4) 0.2675(16) 0.093(7) Uani 0.415(13) 1 d . . P A 1
F5TA F 0.5827(14) 0.135(2) 0.2529(9) 0.115(5) Uani 0.415(13) 1 d . . P A 1
F6TA F 0.6785(14) 0.1489(19) 0.2855(9) 0.115(5) Uani 0.415(13) 1 d . . P A 1
F4TA F 0.6344(16) 0.273(2) 0.2337(10) 0.115(5) Uani 0.415(13) 1 d . . P A 1
F4TB F 0.6460(7) 0.3099(12) 0.2401(5) 0.077(3) Uani 0.585(13) 1 d . . P A 2
F6TB F 0.6708(6) 0.1720(12) 0.2574(4) 0.077(3) Uani 0.585(13) 1 d . . P A 2
C2MA C 0.4608(15) 0.115(2) 0.6002(9) 0.074(6) Uani 0.504(14) 1 d D U P B 1
H2MF H 0.469391 0.160671 0.579112 0.112 Uiso 0.504(14) 1 calc R U P B 1
H2MG H 0.497784 0.095620 0.614777 0.112 Uiso 0.504(14) 1 calc R U P B 1
H2MH H 0.435064 0.144148 0.619551 0.112 Uiso 0.504(14) 1 calc R U P B 1
F5TB F 0.5771(7) 0.1886(14) 0.2363(5) 0.077(3) Uani 0.585(13) 1 d . . P A 2
C2TB C 0.6260(14) 0.226(2) 0.2595(9) 0.059(5) Uani 0.585(13) 1 d . . P A 2
O6TB O 0.5593(8) 0.1926(11) 0.3160(5) 0.0601(17) Uani 0.585(13) 1 d D . P A 2
O5TB O 0.5591(8) 0.3484(11) 0.2895(5) 0.0601(17) Uani 0.585(13) 1 d . . P A 2
O1M O 0.4860(5) 0.4146(9) 0.7542(4) 0.110(3) Uani 1 1 d D . . . .
H1M H 0.461054 0.397919 0.735591 0.165 Uiso 1 1 calc DR U . . .
O1W O 0.4972(6) 0.5836(9) 0.7098(4) 0.091(3) Uani 1 1 d G U . . .
H1WA H 0.486260 0.550655 0.730388 0.136 Uiso 1 1 d DG U . . .
H1WB H 0.530100 0.609392 0.718937 0.136 Uiso 1 1 d G U . . .
O6M O 0.6411(9) 0.1436(17) 0.4025(7) 0.104(9) Uani 0.590(4) 1 d D . P C 1
H6M H 0.624603 0.132508 0.379305 0.157 Uiso 0.590(4) 1 calc DR U P C 1
C6M C 0.7016(10) 0.121(2) 0.4026(9) 0.067(8) Uani 0.590(4) 1 d D . P C 1
H6MA H 0.713386 0.117345 0.374468 0.101 Uiso 0.590(4) 1 calc R U P C 1
H6MB H 0.708432 0.060258 0.415945 0.101 Uiso 0.590(4) 1 calc R U P C 1
H6MC H 0.725030 0.168499 0.417531 0.101 Uiso 0.590(4) 1 calc R U P C 1
C3MA C 0.2702(12) 0.130(3) 0.6036(12) 0.066(6) Uani 0.504(14) 1 d D U P B 1
H3MA H 0.258016 0.194902 0.605141 0.099 Uiso 0.504(14) 1 calc R U P B 1
H3MB H 0.258871 0.096403 0.627909 0.099 Uiso 0.504(14) 1 calc R U P B 1
H3MC H 0.250859 0.100883 0.579170 0.099 Uiso 0.504(14) 1 calc R U P B 1
O3MA O 0.3308(10) 0.1251(16) 0.6015(6) 0.066(6) Uani 0.504(14) 1 d D U P B 1
H3MD H 0.347005 0.121702 0.625172 0.099 Uiso 0.504(14) 1 calc R U P B 1
O3MB O 0.2892(6) 0.0579(9) 0.5909(4) 0.041(3) Uani 0.496(14) 1 d D U P B 2
H3ME H 0.324843 0.057482 0.599623 0.061 Uiso 0.496(14) 1 calc R U P B 2
C3MB C 0.2606(12) 0.128(2) 0.6090(11) 0.041(3) Uani 0.496(14) 1 d D . P B 2
H3MF H 0.221108 0.135961 0.595429 0.061 Uiso 0.496(14) 1 calc R U P B 2
H3MG H 0.283074 0.185925 0.606916 0.061 Uiso 0.496(14) 1 calc R U P B 2
H3MH H 0.256886 0.113092 0.637881 0.061 Uiso 0.496(14) 1 calc R U P B 2
C2MB C 0.4625(9) 0.118(3) 0.6117(10) 0.074(6) Uani 0.496(14) 1 d D . P B 2
H2MA H 0.478542 0.114021 0.584729 0.111 Uiso 0.496(14) 1 calc R U P B 2
H2MC H 0.473029 0.061230 0.627218 0.111 Uiso 0.496(14) 1 calc R U P B 2
H2MD H 0.479086 0.172153 0.626316 0.111 Uiso 0.496(14) 1 calc R U P B 2
O5M O 0.5530(15) 0.1383(19) 0.4018(9) 0.064(8) Uani 0.315(4) 1 d D . P D 2
H5M H 0.553217 0.156732 0.377574 0.096 Uiso 0.315(4) 1 calc DR U P D 2
C5M C 0.5039(18) 0.083(3) 0.4063(13) 0.064(8) Uani 0.315(4) 1 d D . P D 2
H5MA H 0.486384 0.099165 0.431897 0.096 Uiso 0.315(4) 1 calc R U P D 2
H5MB H 0.515466 0.017781 0.406655 0.096 Uiso 0.315(4) 1 calc R U P D 2
H5MC H 0.474791 0.094566 0.383343 0.096 Uiso 0.315(4) 1 calc R U P D 2
C4M C 0.4814(12) -0.018(2) 0.4882(7) 0.095(5) Uani 0.596(4) 1 d D . P E 1
H4MA H 0.496491 -0.062649 0.468794 0.143 Uiso 0.596(4) 1 calc R U P E 1
H4MB H 0.505290 0.038838 0.488320 0.143 Uiso 0.596(4) 1 calc R U P E 1
H4MC H 0.440177 -0.002963 0.479972 0.143 Uiso 0.596(4) 1 calc R U P E 1
O4M O 0.4847(8) -0.0568(13) 0.5270(7) 0.095(5) Uani 0.596(4) 1 d D . P E 1
H4M H 0.489480 -0.014386 0.544485 0.143 Uiso 0.596(4) 1 calc DR U P E 1

loop_
_atom_site_aniso_label
_atom_site_aniso_U_11
_atom_site_aniso_U_22
_atom_site_aniso_U_33
_atom_site_aniso_U_23
_atom_site_aniso_U_13
_atom_site_aniso_U_12
Ru1 0.0217(5) 0.0213(4) 0.0204(4) 0.0032(3) 0.0030(4) 0.0014(3)
Ru2 0.0181(4) 0.0232(5) 0.0195(4) 0.0005(3) 0.0005(3) 0.0010(3)
Cu2 0.0172(7) 0.0249(7) 0.0333(8) -0.0007(6) 0.0046(6) -0.0019(6)
Cu1 0.0263(8) 0.0226(7) 0.0244(7) 0.0042(6) 0.0025(6) 0.0007(6)
Cl1 0.0254(6) 0.0249(6) 0.0336(7) -0.0081(15) 0.0092(5) -0.0080(15)
P1 0.0182(14) 0.0189(13) 0.0210(13) 0.0045(10) 0.0046(11) -0.0054(10)
P3 0.0238(15) 0.0173(13) 0.0283(15) 0.0041(11) 0.0009(12) -0.0073(11)
P6 0.0137(13) 0.0289(15) 0.0162(12) 0.0039(10) 0.0012(10) -0.0010(11)
P2 0.0278(16) 0.0171(13) 0.0348(16) 0.0062(12) 0.0020(13) -0.0002(12)
Cl2 0.0302(17) 0.0338(17) 0.0400(18) 0.0102(13) -0.0036(14) 0.0076(12)
P4 0.0236(16) 0.0277(16) 0.0242(15) 0.0010(12) -0.0007(12) -0.0065(12)
P5 0.0231(15) 0.0299(16) 0.0195(13) 0.0012(11) 0.0033(11) -0.0075(12)
Cl3 0.0330(18) 0.045(2) 0.0430(19) -0.0174(14) 0.0192(15) -0.0148(14)
S1T 0.0351(13) 0.0330(12) 0.0347(12) 0.0166(10) 0.0079(10) 0.0161(10)
S2T 0.113(4) 0.097(4) 0.126(4) 0.035(3) 0.015(4) -0.008(3)
O1 0.021(2) 0.0243(19) 0.037(2) -0.002(4) 0.0074(18) -0.010(3)
C41 0.044(7) 0.039(6) 0.029(5) -0.002(4) 0.000(4) -0.022(5)
C42 0.054(7) 0.034(6) 0.018(4) 0.002(4) 0.002(4) -0.017(5)
C43 0.038(6) 0.027(5) 0.018(4) 0.000(3) -0.006(3) -0.015(4)
C38 0.024(4) 0.011(4) 0.014(3) 0.002(3) 0.003(3) -0.001(3)
C39 0.034(5) 0.025(5) 0.018(4) -0.005(3) 0.006(3) -0.011(4)
C40 0.053(7) 0.043(7) 0.031(5) -0.004(4) 0.003(4) -0.025(6)
N4 0.025(4) 0.023(4) 0.022(4) -0.002(3) 0.005(3) -0.004(3)
N5 0.024(4) 0.030(4) 0.023(4) -0.001(3) -0.001(3) 0.003(3)
N6 0.023(4) 0.022(4) 0.026(4) -0.009(3) 0.005(3) -0.008(3)
N3 0.024(4) 0.017(3) 0.029(4) -0.004(3) 0.003(3) 0.000(3)
N2 0.013(3) 0.023(4) 0.032(4) 0.004(3) 0.002(3) -0.003(3)
C19 0.020(4) 0.027(4) 0.033(5) 0.008(4) 0.008(4) 0.002(3)
C14 0.017(4) 0.026(4) 0.022(4) 0.003(3) 0.004(3) 0.008(3)
C15 0.025(5) 0.032(5) 0.035(6) -0.006(4) 0.002(5) 0.008(4)
C16 0.016(4) 0.036(5) 0.038(6) -0.003(4) 0.014(4) 0.008(3)
C17 0.023(5) 0.036(5) 0.048(7) 0.002(5) 0.011(4) 0.020(4)
C18 0.026(5) 0.032(5) 0.034(5) 0.014(4) 0.010(4) 0.011(4)
N1 0.021(4) 0.020(4) 0.024(4) 0.002(3) 0.003(3) -0.002(3)
C1 0.023(5) 0.015(4) 0.023(4) 0.007(3) -0.001(3) 0.005(3)
C50 0.020(4) 0.026(5) 0.024(4) -0.002(3) 0.006(3) -0.002(3)
C72 0.044(6) 0.030(6) 0.036(5) 0.011(4) 0.013(4) -0.007(5)
C71 0.040(5) 0.031(6) 0.023(4) -0.003(4) 0.016(4) 0.013(4)
C70 0.032(5) 0.038(6) 0.012(4) -0.002(3) 0.005(3) 0.005(4)
C69 0.030(5) 0.028(5) 0.018(4) -0.007(3) 0.008(3) 0.007(4)
C68 0.040(5) 0.012(4) 0.021(4) 0.002(3) 0.011(3) -0.003(4)
C73 0.042(6) 0.031(6) 0.031(5) 0.006(4) 0.009(4) 0.004(5)
C53 0.029(5) 0.027(5) 0.032(5) -0.007(4) -0.001(4) -0.001(4)
C21 0.031(5) 0.028(4) 0.036(5) 0.005(4) 0.004(4) 0.001(4)
C22 0.029(6) 0.029(5) 0.045(6) 0.003(4) 0.005(5) 0.006(4)
C23 0.010(4) 0.041(5) 0.054(7) 0.010(4) 0.001(4) 0.004(4)
C24 0.017(4) 0.035(5) 0.043(6) 0.012(4) 0.002(4) -0.002(4)
C25 0.027(5) 0.022(4) 0.042(6) 0.006(4) 0.000(4) -0.006(3)
C20 0.019(4) 0.023(4) 0.023(4) -0.001(3) -0.005(3) 0.004(3)
C52 0.017(5) 0.030(4) 0.027(4) -0.008(3) 0.005(3) -0.002(3)
C49 0.020(5) 0.037(5) 0.020(4) 0.002(4) 0.008(4) 0.005(4)
C47 0.030(4) 0.043(5) 0.027(4) -0.003(3) 0.004(3) 0.004(4)
C48 0.032(4) 0.040(5) 0.028(4) -0.005(3) 0.006(3) -0.002(4)
C44 0.033(4) 0.034(4) 0.027(4) 0.000(3) 0.000(3) 0.000(3)
C45 0.028(4) 0.038(4) 0.032(4) -0.007(3) 0.000(3) -0.003(3)
C46 0.035(5) 0.027(4) 0.037(4) -0.008(3) 0.008(4) -0.004(3)
C51 0.027(5) 0.018(4) 0.024(4) -0.010(4) 0.005(4) -0.007(3)
C67 0.022(5) 0.036(6) 0.042(7) -0.005(5) 0.002(4) -0.006(4)
C66 0.016(4) 0.031(5) 0.034(6) 0.006(4) 0.004(4) -0.009(3)
C65 0.020(4) 0.040(5) 0.055(8) -0.007(5) -0.002(4) -0.008(4)
C64 0.026(4) 0.020(4) 0.038(5) 0.003(4) -0.001(4) -0.007(3)
C63 0.025(5) 0.024(5) 0.051(7) -0.005(4) 0.000(4) -0.001(3)
C62 0.031(5) 0.022(4) 0.026(5) 0.002(4) 0.000(4) -0.009(3)
C60 0.034(5) 0.043(6) 0.028(4) -0.007(4) 0.005(4) 0.005(5)
C61 0.037(6) 0.034(6) 0.031(5) -0.008(4) 0.009(4) -0.002(5)
C56 0.029(5) 0.040(6) 0.039(5) 0.000(4) 0.006(4) -0.003(4)
C57 0.028(5) 0.042(6) 0.024(4) -0.009(4) 0.003(4) -0.002(4)
C58 0.016(4) 0.039(5) 0.023(4) 0.000(3) 0.003(3) -0.002(4)
C59 0.034(6) 0.031(5) 0.031(4) -0.006(4) 0.012(4) 0.000(4)
C85 0.033(6) 0.021(4) 0.039(5) -0.002(4) 0.000(4) -0.005(4)
C84 0.039(6) 0.032(5) 0.041(6) -0.003(4) -0.001(4) -0.014(4)
C83 0.052(7) 0.031(5) 0.028(5) 0.004(4) -0.005(4) -0.018(4)
C82 0.052(8) 0.048(7) 0.025(4) 0.012(4) -0.018(4) 0.011(6)
C81 0.034(6) 0.036(6) 0.023(4) 0.000(4) -0.001(4) 0.010(5)
C80 0.031(6) 0.022(4) 0.030(5) -0.007(3) -0.002(4) 0.000(4)
O4T 0.080(4) 0.048(3) 0.051(4) -0.011(3) -0.004(3) -0.019(3)
C8 0.018(5) 0.022(4) 0.028(4) -0.008(3) -0.001(3) 0.005(3)
C13 0.036(6) 0.026(5) 0.055(6) 0.000(4) -0.007(5) -0.001(5)
C12 0.046(7) 0.025(5) 0.062(7) 0.000(4) -0.007(5) -0.007(5)
C11 0.064(8) 0.042(7) 0.041(6) -0.007(5) -0.020(5) -0.020(6)
C10 0.051(7) 0.033(6) 0.016(4) -0.003(4) -0.006(4) -0.004(5)
C9 0.030(5) 0.028(5) 0.021(4) 0.002(3) -0.003(3) 0.000(4)
O1T 0.120(5) 0.069(4) 0.079(4) 0.009(3) 0.011(4) 0.016(4)
C32 0.020(4) 0.036(5) 0.029(5) 0.007(4) 0.004(4) -0.002(3)
C37 0.034(5) 0.032(5) 0.040(6) 0.006(4) -0.005(5) -0.001(4)
C36 0.039(6) 0.043(7) 0.096(12) 0.023(7) -0.005(6) 0.002(5)
C35 0.034(5) 0.040(5) 0.037(6) 0.009(5) 0.002(4) 0.009(4)
C34 0.031(5) 0.039(6) 0.046(7) 0.010(5) 0.006(5) -0.004(4)
C33 0.027(5) 0.020(4) 0.027(5) -0.002(4) 0.003(4) 0.000(3)
C55 0.027(5) 0.036(6) 0.032(6) -0.006(4) -0.003(4) 0.017(4)
C74 0.023(5) 0.025(4) 0.032(5) -0.005(3) 0.010(4) 0.001(3)
C75 0.025(5) 0.027(4) 0.027(5) -0.004(3) 0.003(4) 0.002(3)
C76 0.036(6) 0.042(6) 0.033(5) -0.011(4) 0.005(4) 0.008(4)
C77 0.054(8) 0.058(6) 0.032(6) -0.019(5) 0.020(5) 0.004(5)
C78 0.039(7) 0.062(7) 0.029(5) -0.007(5) 0.020(5) -0.003(5)
C79 0.020(4) 0.036(5) 0.028(5) -0.003(4) 0.009(4) -0.011(4)
O3T 0.120(5) 0.069(4) 0.079(4) 0.009(3) 0.011(4) 0.016(4)
C54 0.035(6) 0.042(6) 0.018(4) 0.006(4) 0.010(4) 0.005(5)
C3 0.018(4) 0.031(5) 0.027(5) -0.006(4) 0.001(3) -0.001(4)
F2T 0.136(7) 0.236(10) 0.120(6) 0.087(6) 0.026(5) 0.024(6)
C26 0.018(4) 0.030(5) 0.035(5) 0.001(4) 0.001(3) -0.004(4)
C27 0.024(5) 0.022(5) 0.039(5) 0.000(4) 0.006(4) 0.004(4)
C28 0.033(6) 0.028(6) 0.043(5) -0.005(4) 0.012(4) -0.012(4)
C29 0.051(6) 0.031(6) 0.036(6) -0.013(5) -0.001(5) -0.010(5)
C30 0.043(6) 0.019(5) 0.046(6) -0.005(4) 0.001(4) -0.012(4)
C31 0.032(5) 0.016(5) 0.037(5) -0.009(4) -0.001(4) -0.001(4)
C6 0.020(5) 0.016(4) 0.026(4) -0.001(3) -0.001(3) 0.003(3)
C97 0.035(4) 0.029(3) 0.059(5) -0.017(6) 0.008(3) 0.005(5)
C2 0.016(4) 0.028(5) 0.024(4) 0.004(3) 0.000(3) -0.011(3)
C7 0.023(5) 0.027(5) 0.035(6) -0.008(4) -0.002(4) 0.001(4)
C4 0.033(6) 0.015(4) 0.023(4) 0.003(3) -0.003(4) 0.002(3)
O5TA 0.080(4) 0.048(3) 0.051(4) -0.011(3) -0.004(3) -0.019(3)
C1T 0.142(12) 0.238(14) 0.146(11) 0.069(9) 0.020(9) 0.035(9)
C88 0.028(5) 0.030(5) 0.031(5) 0.006(4) 0.000(4) -0.009(4)
C89 0.049(6) 0.024(5) 0.024(5) 0.000(4) 0.003(4) 0.004(4)
C90 0.048(6) 0.020(4) 0.035(6) 0.006(4) -0.001(5) 0.008(4)
C91 0.029(5) 0.021(4) 0.023(5) -0.004(3) 0.010(4) 0.003(4)
C86 0.027(5) 0.023(4) 0.029(5) 0.001(3) 0.007(4) 0.005(3)
C87 0.030(5) 0.032(5) 0.023(5) 0.008(4) 0.002(4) -0.004(4)
C5 0.026(4) 0.020(4) 0.027(5) -0.006(3) 0.005(4) -0.004(3)
C94 0.025(3) 0.027(2) 0.0113(18) -0.0039(16) -0.0013(16) -0.001(2)
C95 0.025(3) 0.027(2) 0.0113(18) -0.0039(16) -0.0013(16) -0.001(2)
C96 0.025(3) 0.027(2) 0.0113(18) -0.0039(16) -0.0013(16) -0.001(2)
C92 0.025(3) 0.027(2) 0.0113(18) -0.0039(16) -0.0013(16) -0.001(2)
C93 0.025(3) 0.027(2) 0.0113(18) -0.0039(16) -0.0013(16) -0.001(2)
F1T 0.136(7) 0.236(10) 0.120(6) 0.087(6) 0.026(5) 0.024(6)
O2T 0.120(5) 0.069(4) 0.079(4) 0.009(3) 0.011(4) 0.016(4)
F3T 0.136(7) 0.236(10) 0.120(6) 0.087(6) 0.026(5) 0.024(6)
C1M 0.093(7) 0.118(8) 0.123(9) -0.025(7) 0.026(6) 0.032(6)
O2MB 0.035(8) 0.096(14) 0.088(13) 0.055(11) -0.010(8) 0.003(8)
O6TA 0.080(4) 0.048(3) 0.051(4) -0.011(3) -0.004(3) -0.019(3)
O2MA 0.056(9) 0.111(14) 0.055(9) 0.034(9) -0.007(6) -0.023(8)
C2TA 0.119(14) 0.093(12) 0.067(12) -0.050(9) 0.005(9) 0.003(9)
F5TA 0.144(12) 0.103(10) 0.097(9) -0.047(7) -0.005(8) -0.008(8)
F6TA 0.144(12) 0.103(10) 0.097(9) -0.047(7) -0.005(8) -0.008(8)
F4TA 0.144(12) 0.103(10) 0.097(9) -0.047(7) -0.005(8) -0.008(8)
F4TB 0.077(5) 0.096(6) 0.059(5) -0.023(4) 0.006(4) -0.003(4)
F6TB 0.077(5) 0.096(6) 0.059(5) -0.023(4) 0.006(4) -0.003(4)
C2MA 0.056(9) 0.111(14) 0.055(9) 0.034(9) -0.007(6) -0.023(8)
F5TB 0.077(5) 0.096(6) 0.059(5) -0.023(4) 0.006(4) -0.003(4)
C2TB 0.058(8) 0.075(10) 0.044(9) -0.020(7) 0.004(6) -0.006(6)
O6TB 0.080(4) 0.048(3) 0.051(4) -0.011(3) -0.004(3) -0.019(3)
O5TB 0.080(4) 0.048(3) 0.051(4) -0.011(3) -0.004(3) -0.019(3)
O1M 0.093(7) 0.118(8) 0.123(9) -0.025(7) 0.026(6) 0.032(6)
O1W 0.083(7) 0.093(7) 0.095(7) 0.005(6) 0.007(6) -0.002(6)
O6M 0.107(15) 0.122(19) 0.086(15) -0.001(13) 0.013(11) 0.080(13)
C6M 0.082(15) 0.073(16) 0.046(14) -0.013(11) 0.001(10) 0.031(12)
C3MA 0.091(14) 0.076(12) 0.030(7) -0.005(7) -0.001(7) 0.031(11)
O3MA 0.091(14) 0.076(12) 0.030(7) -0.005(7) -0.001(7) 0.031(11)
O3MB 0.039(6) 0.044(7) 0.040(6) -0.002(5) 0.006(5) 0.008(5)
C3MB 0.039(6) 0.044(7) 0.040(6) -0.002(5) 0.006(5) 0.008(5)
C2MB 0.035(8) 0.096(14) 0.088(13) 0.055(11) -0.010(8) 0.003(8)
O5M 0.11(3) 0.037(11) 0.044(11) -0.026(9) 0.002(13) 0.005(11)
C5M 0.11(3) 0.037(11) 0.044(11) -0.026(9) 0.002(13) 0.005(11)
C4M 0.052(6) 0.090(14) 0.139(13) 0.022(9) -0.036(8) -0.013(7)
O4M 0.052(6) 0.090(14) 0.139(13) 0.022(9) -0.036(8) -0.013(7)

loop_
_atom_type_symbol
_atom_type_description
_atom_type_scat_dispersion_real
_atom_type_scat_dispersion_imag
_atom_type_scat_source
C C 0.0033 0.0016 'International Tables Vol C Tables 4.2.6.8 and 6.1.1.4'
H H 0.0000 0.0000 'International Tables Vol C Tables 4.2.6.8 and 6.1.1.4'
Cl Cl 0.1484 0.1585 'International Tables Vol C Tables 4.2.6.8 and 6.1.1.4'
Cu Cu 0.3201 1.2651 'International Tables Vol C Tables 4.2.6.8 and 6.1.1.4'
F F 0.0171 0.0103 'International Tables Vol C Tables 4.2.6.8 and 6.1.1.4'
N N 0.0061 0.0033 'International Tables Vol C Tables 4.2.6.8 and 6.1.1.4'
O O 0.0106 0.0060 'International Tables Vol C Tables 4.2.6.8 and 6.1.1.4'
P P 0.1023 0.0942 'International Tables Vol C Tables 4.2.6.8 and 6.1.1.4'
Ru Ru -1.2594 0.8363 'International Tables Vol C Tables 4.2.6.8 and 6.1.1.4'
S S 0.1246 0.1234 'International Tables Vol C Tables 4.2.6.8 and 6.1.1.4'

loop_
_geom_angle_atom_site_label_1
_geom_angle_atom_site_label_2
_geom_angle_atom_site_label_3
_geom_angle
_geom_angle_site_symmetry_1
_geom_angle_site_symmetry_3
_geom_angle_publ_flag
P1 Ru1 P3 97.54(11) . . ?
P1 Ru1 P2 97.47(12) . . ?
P2 Ru1 P3 101.24(12) . . ?
C47 Ru1 P1 121.6(3) . . ?
C47 Ru1 P3 139.5(3) . . ?
C47 Ru1 P2 84.8(2) . . ?
C47 Ru1 C46 37.10(13) . . ?
C48 Ru1 P1 154.0(2) . . ?
C48 Ru1 P3 102.2(3) . . ?
C48 Ru1 P2 95.1(2) . . ?
C48 Ru1 C47 37.39(14) . . ?
C48 Ru1 C45 62.76(16) . . ?
C48 Ru1 C46 62.38(17) . . ?
C44 Ru1 P1 129.2(3) . . ?
C44 Ru1 P3 85.5(2) . . ?
C44 Ru1 P2 131.8(3) . . ?
C44 Ru1 C47 62.65(16) . . ?
C44 Ru1 C48 37.74(13) . . ?
C44 Ru1 C45 37.63(13) . . ?
C44 Ru1 C46 62.54(16) . . ?
C45 Ru1 P1 95.3(2) . . ?
C45 Ru1 P3 107.4(2) . . ?
C45 Ru1 P2 146.6(2) . . ?
C45 Ru1 C47 62.32(16) . . ?
C45 Ru1 C46 37.23(13) . . ?
C46 Ru1 P1 91.8(2) . . ?
C46 Ru1 P3 144.4(2) . . ?
C46 Ru1 P2 111.5(3) . . ?
P6 Ru2 P5 101.97(11) . . ?
P4 Ru2 P6 97.60(12) . . ?
P4 Ru2 P5 97.83(12) . . ?
C94 Ru2 P6 83.74(18) . . ?
C94 Ru2 P4 121.1(2) . . ?
C94 Ru2 P5 139.8(2) . . ?
C94 Ru2 C95 37.37(11) . . ?
C94 Ru2 C96 61.63(13) . . ?
C94 Ru2 C92 61.53(13) . . ?
C94 Ru2 C93 37.27(11) . . ?
C95 Ru2 P6 110.8(2) . . ?
C95 Ru2 P4 91.37(19) . . ?
C95 Ru2 P5 144.4(2) . . ?
C95 Ru2 C96 36.70(11) . . ?
C95 Ru2 C92 61.17(13) . . ?
C95 Ru2 C93 61.89(14) . . ?
C96 Ru2 P6 144.98(19) . . ?
C96 Ru2 P4 96.13(19) . . ?
C96 Ru2 P5 107.9(2) . . ?
C96 Ru2 C92 36.24(10) . . ?
C92 Ru2 P6 130.9(2) . . ?
C92 Ru2 P4 129.2(2) . . ?
C92 Ru2 P5 87.05(19) . . ?
C93 Ru2 P6 95.0(2) . . ?
C93 Ru2 P4 153.09(19) . . ?
C93 Ru2 P5 102.7(2) . . ?
C93 Ru2 C96 61.11(13) . . ?
C93 Ru2 C92 36.56(10) . . ?
Cl3 Cu2 Cl1 132.22(15) . . ?
O1 Cu2 Cl1 77.7(2) . . ?
O1 Cu2 Cl3 91.3(3) . . ?
O1 Cu2 N4 98.5(4) . . ?
O1 Cu2 N5 170.5(4) . . ?
N4 Cu2 Cl1 96.4(3) . . ?
N4 Cu2 Cl3 131.3(3) . . ?
N5 Cu2 Cl1 94.7(3) . . ?
N5 Cu2 Cl3 89.7(3) . . ?
N5 Cu2 N4 87.9(4) . . ?
Cl2 Cu1 Cl1 131.15(15) . . ?
O1 Cu1 Cl1 78.1(2) . . ?
O1 Cu1 Cl2 93.7(3) . . ?
O1 Cu1 N2 173.3(4) . . ?
O1 Cu1 N1 94.6(4) . . ?
N2 Cu1 Cl1 95.3(3) . . ?
N2 Cu1 Cl2 91.1(3) . . ?
N2 Cu1 N1 85.4(4) . . ?
N1 Cu1 Cl1 95.4(3) . . ?
N1 Cu1 Cl2 133.4(3) . . ?
Cu2 Cl1 Cu1 84.48(5) . . ?
C1 P1 Ru1 119.9(4) . . ?
C3 P1 Ru1 123.5(4) . . ?
C3 P1 C1 96.7(5) . . ?
C2 P1 Ru1 111.7(4) . . ?
C2 P1 C1 106.5(6) . . ?
C2 P1 C3 94.7(5) . . ?
C38 P3 Ru1 115.6(3) . . ?
C38 P3 C26 99.9(4) . . ?
C32 P3 Ru1 109.6(3) . . ?
C32 P3 C38 102.3(4) . . ?
C32 P3 C26 99.0(4) . . ?
C26 P3 Ru1 127.0(3) . . ?
C80 P6 Ru2 123.1(3) . . ?
C80 P6 C74 103.8(4) . . ?
C74 P6 Ru2 111.6(3) . . ?
C86 P6 Ru2 118.0(3) . . ?
C86 P6 C80 100.1(4) . . ?
C86 P6 C74 96.2(4) . . ?
C14 P2 Ru1 115.4(3) . . ?
C14 P2 C20 104.3(4) . . ?
C20 P2 Ru1 109.2(3) . . ?
C8 P2 Ru1 123.6(3) . . ?
C8 P2 C14 96.9(4) . . ?
C8 P2 C20 105.3(4) . . ?
C50 P4 Ru2 115.9(4) . . ?
C49 P4 Ru2 118.9(4) . . ?
C49 P4 C50 102.5(5) . . ?
C49 P4 C51 98.2(6) . . ?
C51 P4 Ru2 122.0(4) . . ?
C51 P4 C50 94.9(5) . . ?
C68 P5 Ru2 123.8(3) . . ?
C68 P5 C62 102.0(4) . . ?
C68 P5 C56 103.1(4) . . ?
C62 P5 Ru2 108.3(3) . . ?
C62 P5 C56 103.9(4) . . ?
C56 P5 Ru2 113.7(3) . . ?
O1T S1T C1T 99.4(6) . . ?
O3T S1T O1T 108.7(9) . . ?
O3T S1T C1T 109.9(8) . . ?
O3T S1T O2T 110.6(9) . . ?
O2T S1T O1T 116.0(7) . . ?
O2T S1T C1T 111.7(7) . . ?
O4T S2T O5TA 124.0(10) . . ?
O4T S2T O6TA 112.3(10) . . ?
O4T S2T C2TA 106(2) . . ?
O5TA S2T C2TA 84(2) . . ?
O6TA S2T O5TA 117.2(11) . . ?
O6TA S2T C2TA 106(2) . . ?
O6TB S2T C2TB 98.5(12) . . ?
O6TB S2T O5TB 106.6(10) . . ?
O5TB S2T C2TB 97.0(13) . . ?
Cu1 O1 Cu2 119.7(2) . . ?
C97 O1 Cu2 119.7(10) . . ?
C97 O1 Cu1 119.6(10) . . ?
C42 C41 H41 120.0 . . ?
C42 C41 C40 120.0 . . ?
C40 C41 H41 120.0 . . ?
C41 C42 H42 120.0 . . ?
C43 C42 C41 120.0 . . ?
C43 C42 H42 120.0 . . ?
C42 C43 H43 120.0 . . ?
C42 C43 C38 120.0 . . ?
C38 C43 H43 120.0 . . ?
C43 C38 P3 117.9(4) . . ?
C39 C38 P3 122.0(4) . . ?
C39 C38 C43 120.0 . . ?
C38 C39 H39 120.0 . . ?
C38 C39 C40 120.0 . . ?
C40 C39 H39 120.0 . . ?
C41 C40 H40 120.0 . . ?
C39 C40 C41 120.0 . . ?
C39 C40 H40 120.0 . . ?
C52 N4 Cu2 114.1(7) . . ?
C52 N4 C49 108.5(9) . . ?
C52 N4 C54 107.9(9) . . ?
C49 N4 Cu2 107.7(7) . . ?
C49 N4 C54 107.3(9) . . ?
C54 N4 Cu2 111.1(8) . . ?
C50 N5 Cu2 111.0(8) . . ?
C50 N5 C53 109.0(10) . . ?
C53 N5 Cu2 111.7(7) . . ?
C55 N5 Cu2 109.9(8) . . ?
C55 N5 C50 107.6(10) . . ?
C55 N5 C53 107.5(10) . . ?
C53 N6 C51 116.5(10) . . ?
C52 N6 C53 119.4(10) . . ?
C52 N6 C51 113.4(10) . . ?
C3 N3 C4 114.1(9) . . ?
C3 N3 C5 108.6(9) . . ?
C5 N3 C4 112.6(9) . . ?
C2 N2 Cu1 110.9(7) . . ?
C2 N2 C7 107.5(9) . . ?
C7 N2 Cu1 108.6(7) . . ?
C5 N2 Cu1 114.0(8) . . ?
C5 N2 C2 110.9(9) . . ?
C5 N2 C7 104.4(9) . . ?
C14 C19 H19 120.0 . . ?
C14 C19 C18 120.0 . . ?
C18 C19 H19 120.0 . . ?
C19 C14 P2 117.0(4) . . ?
C15 C14 P2 122.7(4) . . ?
C15 C14 C19 120.0 . . ?
C14 C15 H15 120.0 . . ?
C14 C15 C16 120.0 . . ?
C16 C15 H15 120.0 . . ?
C15 C16 H16 120.0 . . ?
C17 C16 C15 120.0 . . ?
C17 C16 H16 120.0 . . ?
C16 C17 H17 120.0 . . ?
C16 C17 C18 120.0 . . ?
C18 C17 H17 120.0 . . ?
C19 C18 H18 120.0 . . ?
C17 C18 C19 120.0 . . ?
C17 C18 H18 120.0 . . ?
C1 N1 Cu1 106.0(7) . . ?
C1 N1 C4 112.4(9) . . ?
C6 N1 Cu1 110.4(7) . . ?
C6 N1 C1 109.3(9) . . ?
C6 N1 C4 106.5(8) . . ?
C4 N1 Cu1 112.2(7) . . ?
P1 C1 H1A 107.7 . . ?
P1 C1 H1B 107.7 . . ?
N1 C1 P1 118.4(8) . . ?
N1 C1 H1A 107.7 . . ?
N1 C1 H1B 107.7 . . ?
H1A C1 H1B 107.1 . . ?
P4 C50 H50A 107.8 . . ?
P4 C50 H50B 107.8 . . ?
N5 C50 P4 118.2(9) . . ?
N5 C50 H50A 107.8 . . ?
N5 C50 H50B 107.8 . . ?
H50A C50 H50B 107.1 . . ?
C71 C72 H72 120.0 . . ?
C71 C72 C73 120.0 . . ?
C73 C72 H72 120.0 . . ?
C72 C71 H71 120.0 . . ?
C72 C71 C70 120.0 . . ?
C70 C71 H71 120.0 . . ?
C71 C70 H70 120.0 . . ?
C69 C70 C71 120.0 . . ?
C69 C70 H70 120.0 . . ?
C70 C69 H69 120.0 . . ?
C70 C69 C68 120.0 . . ?
C68 C69 H69 120.0 . . ?
C69 C68 P5 121.6(4) . . ?
C73 C68 P5 118.4(4) . . ?
C73 C68 C69 120.0 . . ?
C72 C73 H73 120.0 . . ?
C68 C73 C72 120.0 . . ?
C68 C73 H73 120.0 . . ?
N5 C53 H53A 109.5 . . ?
N5 C53 H53B 109.5 . . ?
N6 C53 N5 110.7(10) . . ?
N6 C53 H53A 109.5 . . ?
N6 C53 H53B 109.5 . . ?
H53A C53 H53B 108.1 . . ?
C22 C21 H21 120.0 . . ?
C22 C21 C20 120.0 . . ?
C20 C21 H21 120.0 . . ?
C21 C22 H22 120.0 . . ?
C23 C22 C21 120.0 . . ?
C23 C22 H22 120.0 . . ?
C22 C23 H23 120.0 . . ?
C24 C23 C22 120.0 . . ?
C24 C23 H23 120.0 . . ?
C23 C24 H24 120.0 . . ?
C23 C24 C25 120.0 . . ?
C25 C24 H24 120.0 . . ?
C24 C25 H25 120.0 . . ?
C20 C25 C24 120.0 . . ?
C20 C25 H25 120.0 . . ?
C21 C20 P2 115.8(4) . . ?
C25 C20 P2 124.2(4) . . ?
C25 C20 C21 120.0 . . ?
N4 C52 H52A 108.7 . . ?
N4 C52 H52B 108.7 . . ?
N6 C52 N4 114.3(9) . . ?
N6 C52 H52A 108.7 . . ?
N6 C52 H52B 108.7 . . ?
H52A C52 H52B 107.6 . . ?
P4 C49 H49A 108.0 . . ?
P4 C49 H49B 108.0 . . ?
N4 C49 P4 117.4(9) . . ?
N4 C49 H49A 108.0 . . ?
N4 C49 H49B 108.0 . . ?
H49A C49 H49B 107.2 . . ?
Ru1 C47 H47 123.7 . . ?
C48 C47 Ru1 70.2(3) . . ?
C48 C47 H47 126.0 . . ?
C48 C47 C46 108.0 . . ?
C46 C47 Ru1 71.7(3) . . ?
C46 C47 H47 126.0 . . ?
Ru1 C48 H48 122.6 . . ?
C47 C48 Ru1 72.4(3) . . ?
C47 C48 H48 126.0 . . ?
C44 C48 Ru1 70.7(3) . . ?
C44 C48 C47 108.0 . . ?
C44 C48 H48 126.0 . . ?
Ru1 C44 H44 122.2 . . ?
C48 C44 Ru1 71.5(3) . . ?
C48 C44 H44 126.0 . . ?
C48 C44 C45 108.0 . . ?
C45 C44 Ru1 72.0(3) . . ?
C45 C44 H44 126.0 . . ?
Ru1 C45 H45 123.0 . . ?
C44 C45 Ru1 70.4(3) . . ?
C44 C45 H45 126.0 . . ?
C46 C45 Ru1 72.3(3) . . ?
C46 C45 C44 108.0 . . ?
C46 C45 H45 126.0 . . ?
Ru1 C46 H46 124.0 . . ?
C47 C46 Ru1 71.2(3) . . ?
C47 C46 H46 126.0 . . ?
C45 C46 Ru1 70.5(3) . . ?
C45 C46 C47 108.0 . . ?
C45 C46 H46 126.0 . . ?
P4 C51 H51A 110.8 . . ?
P4 C51 H51B 110.8 . . ?
N6 C51 P4 104.8(7) . . ?
N6 C51 H51A 110.8 . . ?
N6 C51 H51B 110.8 . . ?
H51A C51 H51B 108.9 . . ?
C66 C67 H67 120.0 . . ?
C66 C67 C62 120.0 . . ?
C62 C67 H67 120.0 . . ?
C67 C66 H66 120.0 . . ?
C67 C66 C65 120.0 . . ?
C65 C66 H66 120.0 . . ?
C66 C65 H65 120.0 . . ?
C64 C65 C66 120.0 . . ?
C64 C65 H65 120.0 . . ?
C65 C64 H64 120.0 . . ?
C63 C64 C65 120.0 . . ?
C63 C64 H64 120.0 . . ?
C64 C63 H63 120.0 . . ?
C64 C63 C62 120.0 . . ?
C62 C63 H63 120.0 . . ?
C67 C62 P5 117.6(4) . . ?
C63 C62 P5 122.4(4) . . ?
C63 C62 C67 120.0 . . ?
C61 C60 H60 120.0 . . ?
C61 C60 C59 120.0 . . ?
C59 C60 H60 120.0 . . ?
C60 C61 H61 120.0 . . ?
C56 C61 C60 120.0 . . ?
C56 C61 H61 120.0 . . ?
C61 C56 P5 119.9(5) . . ?
C57 C56 P5 120.1(5) . . ?
C57 C56 C61 120.0 . . ?
C56 C57 H57 120.0 . . ?
C56 C57 C58 120.0 . . ?
C58 C57 H57 120.0 . . ?
C57 C58 H58 120.0 . . ?
C59 C58 C57 120.0 . . ?
C59 C58 H58 120.0 . . ?
C60 C59 H59 120.0 . . ?
C58 C59 C60 120.0 . . ?
C58 C59 H59 120.0 . . ?
C84 C85 H85 120.0 . . ?
C84 C85 C80 120.0 . . ?
C80 C85 H85 120.0 . . ?
C85 C84 H84 120.0 . . ?
C85 C84 C83 120.0 . . ?
C83 C84 H84 120.0 . . ?
C84 C83 H83 120.0 . . ?
C84 C83 C82 120.0 . . ?
C82 C83 H83 120.0 . . ?
C83 C82 H82 120.0 . . ?
C81 C82 C83 120.0 . . ?
C81 C82 H82 120.0 . . ?
C82 C81 H81 120.0 . . ?
C80 C81 C82 120.0 . . ?
C80 C81 H81 120.0 . . ?
C85 C80 P6 113.0(5) . . ?
C81 C80 P6 127.0(5) . . ?
C81 C80 C85 120.0 . . ?
C13 C8 P2 120.5(5) . . ?
C13 C8 C9 120.0 . . ?
C9 C8 P2 119.5(5) . . ?
C8 C13 H13 120.0 . . ?
C8 C13 C12 120.0 . . ?
C12 C13 H13 120.0 . . ?
C13 C12 H12 120.0 . . ?
C13 C12 C11 120.0 . . ?
C11 C12 H12 120.0 . . ?
C12 C11 H11 120.0 . . ?
C10 C11 C12 120.0 . . ?
C10 C11 H11 120.0 . . ?
C11 C10 H10 120.0 . . ?
C11 C10 C9 120.0 . . ?
C9 C10 H10 120.0 . . ?
C8 C9 H9 120.0 . . ?
C10 C9 C8 120.0 . . ?
C10 C9 H9 120.0 . . ?
C37 C32 P3 123.6(5) . . ?
C37 C32 C33 120.0 . . ?
C33 C32 P3 116.4(5) . . ?
C32 C37 H37 120.0 . . ?
C32 C37 C36 120.0 . . ?
C36 C37 H37 120.0 . . ?
C37 C36 H36 120.0 . . ?
C37 C36 C35 120.0 . . ?
C35 C36 H36 120.0 . . ?
C36 C35 H35 120.0 . . ?
C34 C35 C36 120.0 . . ?
C34 C35 H35 120.0 . . ?
C35 C34 H34 120.0 . . ?
C33 C34 C35 120.0 . . ?
C33 C34 H34 120.0 . . ?
C32 C33 H33 120.0 . . ?
C34 C33 C32 120.0 . . ?
C34 C33 H33 120.0 . . ?
N5 C55 H55A 109.5 . . ?
N5 C55 H55B 109.5 . . ?
N5 C55 H55C 109.5 . . ?
H55A C55 H55B 109.5 . . ?
H55A C55 H55C 109.5 . . ?
H55B C55 H55C 109.5 . . ?
C75 C74 P6 115.3(4) . . ?
C75 C74 C79 120.0 . . ?
C79 C74 P6 124.5(4) . . ?
C74 C75 H75 120.0 . . ?
C76 C75 C74 120.0 . . ?
C76 C75 H75 120.0 . . ?
C75 C76 H76 120.0 . . ?
C75 C76 C77 120.0 . . ?
C77 C76 H76 120.0 . . ?
C76 C77 H77 120.0 . . ?
C78 C77 C76 120.0 . . ?
C78 C77 H77 120.0 . . ?
C77 C78 H78 120.0 . . ?
C79 C78 C77 120.0 . . ?
C79 C78 H78 120.0 . . ?
C74 C79 H79 120.0 . . ?
C78 C79 C74 120.0 . . ?
C78 C79 H79 120.0 . . ?
N4 C54 H54A 109.5 . . ?
N4 C54 H54B 109.5 . . ?
N4 C54 H54C 109.5 . . ?
H54A C54 H54B 109.5 . . ?
H54A C54 H54C 109.5 . . ?
H54B C54 H54C 109.5 . . ?
P1 C3 H3A 108.8 . . ?
P1 C3 H3B 108.8 . . ?
N3 C3 P1 113.7(8) . . ?
N3 C3 H3A 108.8 . . ?
N3 C3 H3B 108.8 . . ?
H3A C3 H3B 107.7 . . ?
C27 C26 P3 123.5(4) . . ?
C27 C26 C31 120.0 . . ?
C31 C26 P3 116.3(4) . . ?
C26 C27 H27 120.0 . . ?
C26 C27 C28 120.0 . . ?
C28 C27 H27 120.0 . . ?
C27 C28 H28 120.0 . . ?
C27 C28 C29 120.0 . . ?
C29 C28 H28 120.0 . . ?
C28 C29 H29 120.0 . . ?
C30 C29 C28 120.0 . . ?
C30 C29 H29 120.0 . . ?
C29 C30 H30 120.0 . . ?
C29 C30 C31 120.0 . . ?
C31 C30 H30 120.0 . . ?
C26 C31 H31 120.0 . . ?
C30 C31 C26 120.0 . . ?
C30 C31 H31 120.0 . . ?
N1 C6 H6A 109.5 . . ?
N1 C6 H6B 109.5 . . ?
N1 C6 H6C 109.5 . . ?
H6A C6 H6B 109.5 . . ?
H6A C6 H6C 109.5 . . ?
H6B C6 H6C 109.5 . . ?
O1 C97 H97A 109.5 . . ?
O1 C97 H97B 109.5 . . ?
O1 C97 H97C 109.5 . . ?
H97A C97 H97B 109.5 . . ?
H97A C97 H97C 109.5 . . ?
H97B C97 H97C 109.5 . . ?
P1 C2 H2A 109.0 . . ?
P1 C2 H2B 109.0 . . ?
N2 C2 P1 112.8(8) . . ?
N2 C2 H2A 109.0 . . ?
N2 C2 H2B 109.0 . . ?
H2A C2 H2B 107.8 . . ?
N2 C7 H7A 109.5 . . ?
N2 C7 H7B 109.5 . . ?
N2 C7 H7C 109.5 . . ?
H7A C7 H7B 109.5 . . ?
H7A C7 H7C 109.5 . . ?
H7B C7 H7C 109.5 . . ?
N3 C4 N1 115.5(9) . . ?
N3 C4 H4A 108.4 . . ?
N3 C4 H4B 108.4 . . ?
N1 C4 H4A 108.4 . . ?
N1 C4 H4B 108.4 . . ?
H4A C4 H4B 107.5 . . ?
F2T C1T S1T 113.9(10) . . ?
F2T C1T F1T 103.3(11) . . ?
F1T C1T S1T 106.2(10) . . ?
F3T C1T S1T 113.9(10) . . ?
F3T C1T F2T 111.2(11) . . ?
F3T C1T F1T 107.4(11) . . ?
C89 C88 H88 120.0 . . ?
C89 C88 C87 120.0 . . ?
C87 C88 H88 120.0 . . ?
C88 C89 H89 120.0 . . ?
C88 C89 C90 120.0 . . ?
C90 C89 H89 120.0 . . ?
C89 C90 H90 120.0 . . ?
C91 C90 C89 120.0 . . ?
C91 C90 H90 120.0 . . ?
C90 C91 H91 120.0 . . ?
C90 C91 C86 120.0 . . ?
C86 C91 H91 120.0 . . ?
C91 C86 P6 119.0(4) . . ?
C87 C86 P6 121.0(4) . . ?
C87 C86 C91 120.0 . . ?
C88 C87 H87 120.0 . . ?
C86 C87 C88 120.0 . . ?
C86 C87 H87 120.0 . . ?
N3 C5 H5A 107.7 . . ?
N3 C5 H5B 107.7 . . ?
N2 C5 N3 118.4(9) . . ?
N2 C5 H5A 107.7 . . ?
N2 C5 H5B 107.7 . . ?
H5A C5 H5B 107.1 . . ?
Ru2 C94 H94 120.7 . . ?
C95 C94 Ru2 72.3(3) . . ?
C95 C94 H94 126.0 . . ?
C95 C94 C93 108.0 . . ?
C93 C94 Ru2 72.7(3) . . ?
C93 C94 H94 126.0 . . ?
Ru2 C95 H95 121.8 . . ?
C94 C95 Ru2 70.4(3) . . ?
C94 C95 H95 126.0 . . ?
C94 C95 C96 108.0 . . ?
C96 C95 Ru2 73.6(3) . . ?
C96 C95 H95 126.0 . . ?
Ru2 C96 H96 123.8 . . ?
C95 C96 Ru2 69.7(3) . . ?
C95 C96 H96 126.0 . . ?
C95 C96 C92 108.0 . . ?
C92 C96 Ru2 72.1(3) . . ?
C92 C96 H96 126.0 . . ?
Ru2 C92 H92 124.0 . . ?
C96 C92 Ru2 71.6(3) . . ?
C96 C92 H92 126.0 . . ?
C96 C92 C93 108.0 . . ?
C93 C92 Ru2 69.9(3) . . ?
C93 C92 H92 126.0 . . ?
Ru2 C93 H93 122.2 . . ?
C94 C93 Ru2 70.0(3) . . ?
C94 C93 C92 108.0 . . ?
C94 C93 H93 126.0 . . ?
C92 C93 Ru2 73.5(3) . . ?
C92 C93 H93 126.0 . . ?
H1MA C1M H1MB 109.5 . . ?
H1MA C1M H1MC 109.5 . . ?
H1MB C1M H1MC 109.5 . . ?
O1M C1M H1MA 109.5 . . ?
O1M C1M H1MB 109.5 . . ?
O1M C1M H1MC 109.5 . . ?
C2MB O2MB H2MB 109.5 . . ?
C2MA O2MA H2ME 109.5 . . ?
F5TA C2TA S2T 117(4) . . ?
F5TA C2TA F6TA 105(4) . . ?
F5TA C2TA F4TA 111(4) . . ?
F6TA C2TA S2T 105(3) . . ?
F4TA C2TA S2T 107(3) . . ?
F4TA C2TA F6TA 112(4) . . ?
O2MA C2MA H2MF 109.5 . . ?
O2MA C2MA H2MG 109.5 . . ?
O2MA C2MA H2MH 109.5 . . ?
H2MF C2MA H2MG 109.5 . . ?
H2MF C2MA H2MH 109.5 . . ?
H2MG C2MA H2MH 109.5 . . ?
F4TB C2TB S2T 103.4(19) . . ?
F6TB C2TB S2T 124(2) . . ?
F6TB C2TB F4TB 102(2) . . ?
F6TB C2TB F5TB 110(2) . . ?
F5TB C2TB S2T 107.1(19) . . ?
F5TB C2TB F4TB 110(2) . . ?
C1M O1M H1M 109.5 . . ?
H1WA O1W H1WB 104.2 . . ?
C6M O6M H6M 109.5 . . ?
O6M C6M H6MA 109.5 . . ?
O6M C6M H6MB 109.5 . . ?
O6M C6M H6MC 109.5 . . ?
H6MA C6M H6MB 109.5 . . ?
H6MA C6M H6MC 109.5 . . ?
H6MB C6M H6MC 109.5 . . ?
H3MA C3MA H3MB 109.5 . . ?
H3MA C3MA H3MC 109.5 . . ?
H3MB C3MA H3MC 109.5 . . ?
O3MA C3MA H3MA 109.5 . . ?
O3MA C3MA H3MB 109.5 . . ?
O3MA C3MA H3MC 109.5 . . ?
C3MA O3MA H3MD 109.5 . . ?
C3MB O3MB H3ME 109.5 . . ?
O3MB C3MB H3MF 109.5 . . ?
O3MB C3MB H3MG 109.5 . . ?
O3MB C3MB H3MH 109.5 . . ?
H3MF C3MB H3MG 109.5 . . ?
H3MF C3MB H3MH 109.5 . . ?
H3MG C3MB H3MH 109.5 . . ?
O2MB C2MB H2MA 109.5 . . ?
O2MB C2MB H2MC 109.5 . . ?
O2MB C2MB H2MD 109.5 . . ?
H2MA C2MB H2MC 109.5 . . ?
H2MA C2MB H2MD 109.5 . . ?
H2MC C2MB H2MD 109.5 . . ?
C5M O5M H5M 109.5 . . ?
O5M C5M H5MA 109.5 . . ?
O5M C5M H5MB 109.5 . . ?
O5M C5M H5MC 109.5 . . ?
H5MA C5M H5MB 109.5 . . ?
H5MA C5M H5MC 109.5 . . ?
H5MB C5M H5MC 109.5 . . ?
H4MA C4M H4MB 109.5 . . ?
H4MA C4M H4MC 109.5 . . ?
H4MB C4M H4MC 109.5 . . ?
O4M C4M H4MA 109.5 . . ?
O4M C4M H4MB 109.5 . . ?
O4M C4M H4MC 109.5 . . ?
C4M O4M H4M 109.5 . . ?

loop_
_geom_bond_atom_site_label_1
_geom_bond_atom_site_label_2
_geom_bond_distance
_geom_bond_site_symmetry_2
_geom_bond_publ_flag
Ru1 P1 2.327(3) . ?
Ru1 P3 2.386(3) . ?
Ru1 P2 2.348(4) . ?
Ru1 C47 2.229(9) . ?
Ru1 C48 2.201(9) . ?
Ru1 C44 2.190(8) . ?
Ru1 C45 2.212(9) . ?
Ru1 C46 2.236(9) . ?
Ru2 P6 2.344(3) . ?
Ru2 P4 2.309(4) . ?
Ru2 P5 2.395(3) . ?
Ru2 C94 2.204(7) . ?
Ru2 C95 2.229(7) . ?
Ru2 C96 2.279(7) . ?
Ru2 C92 2.286(7) . ?
Ru2 C93 2.240(7) . ?
Cu2 Cl1 2.502(3) . ?
Cu2 Cl3 2.262(4) . ?
Cu2 O1 1.957(11) . ?
Cu2 N4 2.118(11) . ?
Cu2 N5 2.069(11) . ?
Cu1 Cl1 2.503(3) . ?
Cu1 Cl2 2.279(3) . ?
Cu1 O1 1.934(11) . ?
Cu1 N2 2.090(11) . ?
Cu1 N1 2.180(11) . ?
P1 C1 1.838(12) . ?
P1 C3 1.827(13) . ?
P1 C2 1.817(11) . ?
P3 C38 1.839(6) . ?
P3 C32 1.828(7) . ?
P3 C26 1.864(6) . ?
P6 C80 1.860(6) . ?
P6 C74 1.863(6) . ?
P6 C86 1.857(6) . ?
P2 C14 1.854(6) . ?
P2 C20 1.869(7) . ?
P2 C8 1.838(6) . ?
P4 C50 1.913(12) . ?
P4 C49 1.835(12) . ?
P4 C51 1.864(11) . ?
P5 C68 1.857(6) . ?
P5 C62 1.877(6) . ?
P5 C56 1.897(7) . ?
S1T O1T 1.476(11) . ?
S1T O3T 1.335(13) . ?
S1T C1T 1.820(12) . ?
S1T O2T 1.343(12) . ?
S2T O4T 1.342(12) . ?
S2T O5TA 1.65(2) . ?
S2T O6TA 1.52(2) . ?
S2T C2TA 1.73(5) . ?
S2T C2TB 1.86(3) . ?
S2T O6TB 1.439(16) . ?
S2T O5TB 1.555(18) . ?
O1 C97 1.447(8) . ?
C41 H41 0.9500 . ?
C41 C42 1.3900 . ?
C41 C40 1.3900 . ?
C42 H42 0.9500 . ?
C42 C43 1.3900 . ?
C43 H43 0.9500 . ?
C43 C38 1.3900 . ?
C38 C39 1.3900 . ?
C39 H39 0.9500 . ?
C39 C40 1.3900 . ?
C40 H40 0.9500 . ?
N4 C52 1.485(15) . ?
N4 C49 1.496(15) . ?
N4 C54 1.547(15) . ?
N5 C50 1.439(15) . ?
N5 C53 1.574(16) . ?
N5 C55 1.426(15) . ?
N6 C53 1.424(14) . ?
N6 C52 1.404(13) . ?
N6 C51 1.482(12) . ?
N3 C3 1.459(11) . ?
N3 C4 1.476(10) . ?
N3 C5 1.465(11) . ?
N2 C2 1.565(14) . ?
N2 C7 1.568(15) . ?
N2 C5 1.435(15) . ?
C19 H19 0.9500 . ?
C19 C14 1.3900 . ?
C19 C18 1.3900 . ?
C14 C15 1.3900 . ?
C15 H15 0.9500 . ?
C15 C16 1.3900 . ?
C16 H16 0.9500 . ?
C16 C17 1.3900 . ?
C17 H17 0.9500 . ?
C17 C18 1.3900 . ?
C18 H18 0.9500 . ?
N1 C1 1.480(14) . ?
N1 C6 1.412(14) . ?
N1 C4 1.493(14) . ?
C1 H1A 0.9900 . ?
C1 H1B 0.9900 . ?
C50 H50A 0.9900 . ?
C50 H50B 0.9900 . ?
C72 H72 0.9500 . ?
C72 C71 1.3900 . ?
C72 C73 1.3900 . ?
C71 H71 0.9500 . ?
C71 C70 1.3900 . ?
C70 H70 0.9500 . ?
C70 C69 1.3900 . ?
C69 H69 0.9500 . ?
C69 C68 1.3900 . ?
C68 C73 1.3900 . ?
C73 H73 0.9500 . ?
C53 H53A 0.9900 . ?
C53 H53B 0.9900 . ?
C21 H21 0.9500 . ?
C21 C22 1.3900 . ?
C21 C20 1.3900 . ?
C22 H22 0.9500 . ?
C22 C23 1.3900 . ?
C23 H23 0.9500 . ?
C23 C24 1.3900 . ?
C24 H24 0.9500 . ?
C24 C25 1.3900 . ?
C25 H25 0.9500 . ?
C25 C20 1.3900 . ?
C52 H52A 0.9900 . ?
C52 H52B 0.9900 . ?
C49 H49A 0.9900 . ?
C49 H49B 0.9900 . ?
C47 H47 0.9500 . ?
C47 C48 1.4200 . ?
C47 C46 1.4200 . ?
C48 H48 0.9500 . ?
C48 C44 1.4200 . ?
C44 H44 0.9500 . ?
C44 C45 1.4200 . ?
C45 H45 0.9500 . ?
C45 C46 1.4200 . ?
C46 H46 0.9500 . ?
C51 H51A 0.9900 . ?
C51 H51B 0.9900 . ?
C67 H67 0.9500 . ?
C67 C66 1.3900 . ?
C67 C62 1.3900 . ?
C66 H66 0.9500 . ?
C66 C65 1.3900 . ?
C65 H65 0.9500 . ?
C65 C64 1.3900 . ?
C64 H64 0.9500 . ?
C64 C63 1.3900 . ?
C63 H63 0.9500 . ?
C63 C62 1.3900 . ?
C60 H60 0.9500 . ?
C60 C61 1.3900 . ?
C60 C59 1.3900 . ?
C61 H61 0.9500 . ?
C61 C56 1.3900 . ?
C56 C57 1.3900 . ?
C57 H57 0.9500 . ?
C57 C58 1.3900 . ?
C58 H58 0.9500 . ?
C58 C59 1.3900 . ?
C59 H59 0.9500 . ?
C85 H85 0.9500 . ?
C85 C84 1.3900 . ?
C85 C80 1.3900 . ?
C84 H84 0.9500 . ?
C84 C83 1.3900 . ?
C83 H83 0.9500 . ?
C83 C82 1.3900 . ?
C82 H82 0.9500 . ?
C82 C81 1.3900 . ?
C81 H81 0.9500 . ?
C81 C80 1.3900 . ?
C8 C13 1.3900 . ?
C8 C9 1.3900 . ?
C13 H13 0.9500 . ?
C13 C12 1.3900 . ?
C12 H12 0.9500 . ?
C12 C11 1.3900 . ?
C11 H11 0.9500 . ?
C11 C10 1.3900 . ?
C10 H10 0.9500 . ?
C10 C9 1.3900 . ?
C9 H9 0.9500 . ?
C32 C37 1.3900 . ?
C32 C33 1.3900 . ?
C37 H37 0.9500 . ?
C37 C36 1.3900 . ?
C36 H36 0.9500 . ?
C36 C35 1.3900 . ?
C35 H35 0.9500 . ?
C35 C34 1.3900 . ?
C34 H34 0.9500 . ?
C34 C33 1.3900 . ?
C33 H33 0.9500 . ?
C55 H55A 0.9800 . ?
C55 H55B 0.9800 . ?
C55 H55C 0.9800 . ?
C74 C75 1.3900 . ?
C74 C79 1.3900 . ?
C75 H75 0.9500 . ?
C75 C76 1.3900 . ?
C76 H76 0.9500 . ?
C76 C77 1.3900 . ?
C77 H77 0.9500 . ?
C77 C78 1.3900 . ?
C78 H78 0.9500 . ?
C78 C79 1.3900 . ?
C79 H79 0.9500 . ?
C54 H54A 0.9800 . ?
C54 H54B 0.9800 . ?
C54 H54C 0.9800 . ?
C3 H3A 0.9900 . ?
C3 H3B 0.9900 . ?
F2T C1T 1.321(12) . ?
C26 C27 1.3900 . ?
C26 C31 1.3900 . ?
C27 H27 0.9500 . ?
C27 C28 1.3900 . ?
C28 H28 0.9500 . ?
C28 C29 1.3900 . ?
C29 H29 0.9500 . ?
C29 C30 1.3900 . ?
C30 H30 0.9500 . ?
C30 C31 1.3900 . ?
C31 H31 0.9500 . ?
C6 H6A 0.9800 . ?
C6 H6B 0.9800 . ?
C6 H6C 0.9800 . ?
C97 H97A 0.9800 . ?
C97 H97B 0.9800 . ?
C97 H97C 0.9800 . ?
C2 H2A 0.9900 . ?
C2 H2B 0.9900 . ?
C7 H7A 0.9800 . ?
C7 H7B 0.9800 . ?
C7 H7C 0.9800 . ?
C4 H4A 0.9900 . ?
C4 H4B 0.9900 . ?
C1T F1T 1.373(12) . ?
C1T F3T 1.303(12) . ?
C88 H88 0.9500 . ?
C88 C89 1.3900 . ?
C88 C87 1.3900 . ?
C89 H89 0.9500 . ?
C89 C90 1.3900 . ?
C90 H90 0.9500 . ?
C90 C91 1.3900 . ?
C91 H91 0.9500 . ?
C91 C86 1.3900 . ?
C86 C87 1.3900 . ?
C87 H87 0.9500 . ?
C5 H5A 0.9900 . ?
C5 H5B 0.9900 . ?
C94 H94 0.9500 . ?
C94 C95 1.4200 . ?
C94 C93 1.4200 . ?
C95 H95 0.9500 . ?
C95 C96 1.4200 . ?
C96 H96 0.9500 . ?
C96 C92 1.4200 . ?
C92 H92 0.9500 . ?
C92 C93 1.4200 . ?
C93 H93 0.9500 . ?
C1M H1MA 0.9800 . ?
C1M H1MB 0.9800 . ?
C1M H1MC 0.9800 . ?
C1M O1M 1.42(2) . ?
O2MB H2MB 0.8400 . ?
O2MB C2MB 1.386(14) . ?
O2MA H2ME 0.8400 . ?
O2MA C2MA 1.385(14) . ?
C2TA F5TA 1.37(6) . ?
C2TA F6TA 1.61(7) . ?
C2TA F4TA 1.53(6) . ?
F4TB C2TB 1.45(3) . ?
F6TB C2TB 1.28(4) . ?
C2MA H2MF 0.9800 . ?
C2MA H2MG 0.9800 . ?
C2MA H2MH 0.9800 . ?
F5TB C2TB 1.41(3) . ?
O1M H1M 0.8400 . ?
O1W H1WA 0.8727 . ?
O1W H1WB 0.8691 . ?
O6M H6M 0.8400 . ?
O6M C6M 1.411(12) . ?
C6M H6MA 0.9800 . ?
C6M H6MB 0.9800 . ?
C6M H6MC 0.9800 . ?
C3MA H3MA 0.9800 . ?
C3MA H3MB 0.9800 . ?
C3MA H3MC 0.9800 . ?
C3MA O3MA 1.379(14) . ?
O3MA H3MD 0.8400 . ?
O3MB H3ME 0.8400 . ?
O3MB C3MB 1.357(14) . ?
C3MB H3MF 0.9800 . ?
C3MB H3MG 0.9800 . ?
C3MB H3MH 0.9800 . ?
C2MB H2MA 0.9800 . ?
C2MB H2MC 0.9800 . ?
C2MB H2MD 0.9800 . ?
O5M H5M 0.8400 . ?
O5M C5M 1.381(14) . ?
C5M H5MA 0.9800 . ?
C5M H5MB 0.9800 . ?
C5M H5MC 0.9800 . ?
C4M H4MA 0.9800 . ?
C4M H4MB 0.9800 . ?
C4M H4MC 0.9800 . ?
C4M O4M 1.389(13) . ?
O4M H4M 0.8400 . ?

loop_
_geom_hbond_atom_site_label_D
_geom_hbond_atom_site_label_H
_geom_hbond_atom_site_label_A
_geom_hbond_distance_DH
_geom_hbond_distance_HA
_geom_hbond_distance_DA
_geom_hbond_angle_DHA
_geom_hbond_site_symmetry_A
_geom_hbond_publ_flag
O2MB H2MB O1T 0.84 1.80 2.56(3) 149.1 . yes
O1M H1M O2T 0.84 1.76 2.553(17) 155.7 . yes
O1W H1WB O5TA 0.87 2.07 2.74(3) 133.5 2_565 yes

loop_
_geom_torsion_atom_site_label_1
_geom_torsion_atom_site_label_2
_geom_torsion_atom_site_label_3
_geom_torsion_atom_site_label_4
_geom_torsion
_geom_torsion_site_symmetry_1
_geom_torsion_site_symmetry_2
_geom_torsion_site_symmetry_3
_geom_torsion_site_symmetry_4
_geom_torsion_publ_flag
Ru1 P1 C1 N1 179.3(7) . . . . ?
Ru1 P1 C3 N3 -178.7(6) . . . . ?
Ru1 P1 C2 N2 -178.7(7) . . . . ?
Ru1 P3 C38 C43 62.6(5) . . . . ?
Ru1 P3 C38 C39 -113.6(5) . . . . ?
Ru1 P3 C32 C37 -134.0(4) . . . . ?
Ru1 P3 C32 C33 46.1(5) . . . . ?
Ru1 P3 C26 C27 -117.9(4) . . . . ?
Ru1 P3 C26 C31 57.4(5) . . . . ?
Ru1 P2 C14 C19 -169.6(3) . . . . ?
Ru1 P2 C14 C15 17.1(6) . . . . ?
Ru1 P2 C20 C21 -108.5(4) . . . . ?
Ru1 P2 C20 C25 70.2(5) . . . . ?
Ru1 P2 C8 C13 -105.1(5) . . . . ?
Ru1 P2 C8 C9 72.4(5) . . . . ?
Ru1 C47 C48 C44 -62.1(3) . . . . ?
Ru1 C47 C46 C45 61.2(3) . . . . ?
Ru1 C48 C44 C45 -63.2(3) . . . . ?
Ru1 C44 C45 C46 -62.9(3) . . . . ?
Ru1 C45 C46 C47 -61.6(3) . . . . ?
Ru2 P6 C80 C85 73.6(5) . . . . ?
Ru2 P6 C80 C81 -105.7(6) . . . . ?
Ru2 P6 C74 C75 68.8(5) . . . . ?
Ru2 P6 C74 C79 -106.5(5) . . . . ?
Ru2 P6 C86 C91 11.2(6) . . . . ?
Ru2 P6 C86 C87 -170.0(3) . . . . ?
Ru2 P4 C49 N4 178.9(7) . . . . ?
Ru2 P4 C51 N6 -177.6(6) . . . . ?
Ru2 P5 C68 C69 56.7(6) . . . . ?
Ru2 P5 C68 C73 -120.8(4) . . . . ?
Ru2 P5 C62 C67 46.8(5) . . . . ?
Ru2 P5 C62 C63 -134.3(4) . . . . ?
Ru2 P5 C56 C61 61.6(5) . . . . ?
Ru2 P5 C56 C57 -116.8(4) . . . . ?
Ru2 C94 C95 C96 64.5(3) . . . . ?
Ru2 C94 C93 C92 -64.1(3) . . . . ?
Ru2 C95 C96 C92 62.3(3) . . . . ?
Ru2 C96 C92 C93 60.8(3) . . . . ?
Ru2 C92 C93 C94 61.9(3) . . . . ?
Cu2 N4 C52 N6 59.2(11) . . . . ?
Cu2 N4 C49 P4 -72.8(9) . . . . ?
Cu2 N5 C50 P4 68.4(10) . . . . ?
Cu2 N5 C53 N6 -65.3(11) . . . . ?
Cu1 N2 C2 P1 71.2(9) . . . . ?
Cu1 N2 C5 N3 -66.8(12) . . . . ?
Cu1 N1 C1 P1 -71.7(8) . . . . ?
Cu1 N1 C4 N3 64.6(11) . . . . ?
P3 C38 C39 C40 176.0(6) . . . . ?
P3 C32 C37 C36 -179.9(7) . . . . ?
P3 C32 C33 C34 179.9(6) . . . . ?
P3 C26 C27 C28 175.2(6) . . . . ?
P3 C26 C31 C30 -175.5(6) . . . . ?
P6 C74 C75 C76 -175.5(6) . . . . ?
P6 C74 C79 C78 175.1(7) . . . . ?
P6 C86 C87 C88 -178.8(6) . . . . ?
P2 C14 C15 C16 173.1(6) . . . . ?
P2 C8 C13 C12 177.4(6) . . . . ?
P2 C8 C9 C10 -177.5(6) . . . . ?
P5 C68 C73 C72 177.5(6) . . . . ?
P5 C56 C57 C58 178.4(7) . . . . ?
C41 C42 C43 C38 0.0 . . . . ?
C42 C41 C40 C39 0.0 . . . . ?
C42 C43 C38 P3 -176.2(6) . . . . ?
C42 C43 C38 C39 0.0 . . . . ?
C43 C38 C39 C40 0.0 . . . . ?
C38 P3 C32 C37 -10.9(6) . . . . ?
C38 P3 C32 C33 169.2(5) . . . . ?
C38 P3 C26 C27 109.3(5) . . . . ?
C38 P3 C26 C31 -75.4(5) . . . . ?
C38 C39 C40 C41 0.0 . . . . ?
C40 C41 C42 C43 0.0 . . . . ?
C19 C14 C15 C16 0.0 . . . . ?
C14 P2 C20 C21 15.4(5) . . . . ?
C14 P2 C20 C25 -165.9(5) . . . . ?
C14 P2 C8 C13 128.1(5) . . . . ?
C14 P2 C8 C9 -54.5(6) . . . . ?
C14 C19 C18 C17 0.0 . . . . ?
C14 C15 C16 C17 0.0 . . . . ?
C15 C16 C17 C18 0.0 . . . . ?
C16 C17 C18 C19 0.0 . . . . ?
C18 C19 C14 P2 -173.5(6) . . . . ?
C18 C19 C14 C15 0.0 . . . . ?
C1 P1 C3 N3 48.5(9) . . . . ?
C1 P1 C2 N2 -46.2(9) . . . . ?
C1 N1 C4 N3 -54.7(13) . . . . ?
C50 P4 C49 N4 49.5(10) . . . . ?
C50 P4 C51 N6 -52.7(9) . . . . ?
C50 N5 C53 N6 57.7(13) . . . . ?
C72 C71 C70 C69 0.0 . . . . ?
C71 C72 C73 C68 0.0 . . . . ?
C71 C70 C69 C68 0.0 . . . . ?
C70 C69 C68 P5 -177.4(6) . . . . ?
C70 C69 C68 C73 0.0 . . . . ?
C69 C68 C73 C72 0.0 . . . . ?
C68 P5 C62 C67 -85.2(5) . . . . ?
C68 P5 C62 C63 93.7(5) . . . . ?
C68 P5 C56 C61 -162.0(5) . . . . ?
C68 P5 C56 C57 19.6(6) . . . . ?
C73 C72 C71 C70 0.0 . . . . ?
C53 N5 C50 P4 -55.1(12) . . . . ?
C53 N6 C52 N4 -66.2(13) . . . . ?
C53 N6 C51 P4 74.0(11) . . . . ?
C21 C22 C23 C24 0.0 . . . . ?
C22 C21 C20 P2 178.7(6) . . . . ?
C22 C21 C20 C25 0.0 . . . . ?
C22 C23 C24 C25 0.0 . . . . ?
C23 C24 C25 C20 0.0 . . . . ?
C24 C25 C20 P2 -178.6(6) . . . . ?
C24 C25 C20 C21 0.0 . . . . ?
C20 P2 C14 C19 70.7(5) . . . . ?
C20 P2 C14 C15 -102.6(5) . . . . ?
C20 P2 C8 C13 21.2(6) . . . . ?
C20 P2 C8 C9 -161.4(5) . . . . ?
C20 C21 C22 C23 0.0 . . . . ?
C52 N4 C49 P4 51.3(12) . . . . ?
C52 N6 C53 N5 68.6(13) . . . . ?
C52 N6 C51 P4 -70.3(11) . . . . ?
C49 P4 C51 N6 50.7(9) . . . . ?
C49 N4 C52 N6 -60.9(13) . . . . ?
C47 C48 C44 Ru1 63.2(3) . . . . ?
C47 C48 C44 C45 0.0 . . . . ?
C48 C47 C46 Ru1 -61.2(3) . . . . ?
C48 C47 C46 C45 0.0 . . . . ?
C48 C44 C45 Ru1 62.9(3) . . . . ?
C48 C44 C45 C46 0.0 . . . . ?
C44 C45 C46 Ru1 61.6(3) . . . . ?
C44 C45 C46 C47 0.0 . . . . ?
C46 C47 C48 Ru1 62.1(3) . . . . ?
C46 C47 C48 C44 0.0 . . . . ?
C51 P4 C49 N4 -47.4(10) . . . . ?
C51 N6 C53 N5 -73.4(13) . . . . ?
C51 N6 C52 N4 76.9(12) . . . . ?
C67 C66 C65 C64 0.0 . . . . ?
C66 C67 C62 P5 178.9(6) . . . . ?
C66 C67 C62 C63 0.0 . . . . ?
C66 C65 C64 C63 0.0 . . . . ?
C65 C64 C63 C62 0.0 . . . . ?
C64 C63 C62 P5 -178.9(7) . . . . ?
C64 C63 C62 C67 0.0 . . . . ?
C62 P5 C68 C69 178.5(5) . . . . ?
C62 P5 C68 C73 1.1(5) . . . . ?
C62 P5 C56 C61 -55.9(6) . . . . ?
C62 P5 C56 C57 125.7(5) . . . . ?
C62 C67 C66 C65 0.0 . . . . ?
C60 C61 C56 P5 -178.4(7) . . . . ?
C60 C61 C56 C57 0.0 . . . . ?
C61 C60 C59 C58 0.0 . . . . ?
C61 C56 C57 C58 0.0 . . . . ?
C56 P5 C68 C69 -73.9(6) . . . . ?
C56 P5 C68 C73 108.6(5) . . . . ?
C56 P5 C62 C67 167.9(5) . . . . ?
C56 P5 C62 C63 -13.2(6) . . . . ?
C56 C57 C58 C59 0.0 . . . . ?
C57 C58 C59 C60 0.0 . . . . ?
C59 C60 C61 C56 0.0 . . . . ?
C85 C84 C83 C82 0.0 . . . . ?
C84 C85 C80 P6 -179.4(6) . . . . ?
C84 C85 C80 C81 0.0 . . . . ?
C84 C83 C82 C81 0.0 . . . . ?
C83 C82 C81 C80 0.0 . . . . ?
C82 C81 C80 P6 179.3(7) . . . . ?
C82 C81 C80 C85 0.0 . . . . ?
C80 P6 C74 C75 -65.7(5) . . . . ?
C80 P6 C74 C79 119.0(6) . . . . ?
C80 P6 C86 C91 147.5(5) . . . . ?
C80 P6 C86 C87 -33.8(5) . . . . ?
C80 C85 C84 C83 0.0 . . . . ?
O4T S2T C2TA F5TA 158(4) . . . . ?
O4T S2T C2TA F6TA 43(3) . . . . ?
O4T S2T C2TA F4TA -77(4) . . . . ?
C8 P2 C14 C19 -37.1(5) . . . . ?
C8 P2 C14 C15 149.6(5) . . . . ?
C8 P2 C20 C21 116.9(5) . . . . ?
C8 P2 C20 C25 -64.4(6) . . . . ?
C8 C13 C12 C11 0.0 . . . . ?
C13 C8 C9 C10 0.0 . . . . ?
C13 C12 C11 C10 0.0 . . . . ?
C12 C11 C10 C9 0.0 . . . . ?
C11 C10 C9 C8 0.0 . . . . ?
C9 C8 C13 C12 0.0 . . . . ?
O1T S1T C1T F2T 71.5(13) . . . . ?
O1T S1T C1T F1T -41.6(11) . . . . ?
O1T S1T C1T F3T -159.6(12) . . . . ?
C32 P3 C38 C43 -56.4(5) . . . . ?
C32 P3 C38 C39 127.4(5) . . . . ?
C32 P3 C26 C27 5.0(5) . . . . ?
C32 P3 C26 C31 -179.6(4) . . . . ?
C32 C37 C36 C35 0.0 . . . . ?
C37 C32 C33 C34 0.0 . . . . ?
C37 C36 C35 C34 0.0 . . . . ?
C36 C35 C34 C33 0.0 . . . . ?
C35 C34 C33 C32 0.0 . . . . ?
C33 C32 C37 C36 0.0 . . . . ?
C55 N5 C50 P4 -171.4(9) . . . . ?
C55 N5 C53 N6 174.0(10) . . . . ?
C74 P6 C80 C85 -158.6(4) . . . . ?
C74 P6 C80 C81 22.0(6) . . . . ?
C74 P6 C86 C91 -107.3(5) . . . . ?
C74 P6 C86 C87 71.4(5) . . . . ?
C74 C75 C76 C77 0.0 . . . . ?
C75 C74 C79 C78 0.0 . . . . ?
C75 C76 C77 C78 0.0 . . . . ?
C76 C77 C78 C79 0.0 . . . . ?
C77 C78 C79 C74 0.0 . . . . ?
C79 C74 C75 C76 0.0 . . . . ?
O3T S1T C1T F2T -174.6(12) . . . . ?
O3T S1T C1T F1T 72.3(13) . . . . ?
O3T S1T C1T F3T -45.7(14) . . . . ?
C54 N4 C52 N6 -176.8(10) . . . . ?
C54 N4 C49 P4 167.5(8) . . . . ?
C3 P1 C1 N1 -45.5(9) . . . . ?
C3 P1 C2 N2 52.3(9) . . . . ?
C3 N3 C4 N1 61.9(13) . . . . ?
C3 N3 C5 N2 -63.7(13) . . . . ?
C26 P3 C38 C43 -158.0(5) . . . . ?
C26 P3 C38 C39 25.9(6) . . . . ?
C26 P3 C32 C37 91.3(6) . . . . ?
C26 P3 C32 C33 -88.6(5) . . . . ?
C26 C27 C28 C29 0.0 . . . . ?
C27 C26 C31 C30 0.0 . . . . ?
C27 C28 C29 C30 0.0 . . . . ?
C28 C29 C30 C31 0.0 . . . . ?
C29 C30 C31 C26 0.0 . . . . ?
C31 C26 C27 C28 0.0 . . . . ?
C6 N1 C1 P1 169.3(8) . . . . ?
C6 N1 C4 N3 -174.4(10) . . . . ?
C2 P1 C1 N1 51.4(9) . . . . ?
C2 P1 C3 N3 -58.7(9) . . . . ?
C2 N2 C5 N3 59.3(13) . . . . ?
C7 N2 C2 P1 -170.1(8) . . . . ?
C7 N2 C5 N3 174.8(10) . . . . ?
C4 N3 C3 P1 -61.4(11) . . . . ?
C4 N3 C5 N2 63.6(13) . . . . ?
C4 N1 C1 P1 51.2(12) . . . . ?
O5TA S2T C2TA F5TA -78(4) . . . . ?
O5TA S2T C2TA F6TA 167(3) . . . . ?
O5TA S2T C2TA F4TA 47(4) . . . . ?
C88 C89 C90 C91 0.0 . . . . ?
C89 C88 C87 C86 0.0 . . . . ?
C89 C90 C91 C86 0.0 . . . . ?
C90 C91 C86 P6 178.8(6) . . . . ?
C90 C91 C86 C87 0.0 . . . . ?
C91 C86 C87 C88 0.0 . . . . ?
C86 P6 C80 C85 -59.6(5) . . . . ?
C86 P6 C80 C81 121.0(6) . . . . ?
C86 P6 C74 C75 -167.7(5) . . . . ?
C86 P6 C74 C79 17.0(6) . . . . ?
C87 C88 C89 C90 0.0 . . . . ?
C5 N3 C3 P1 65.2(10) . . . . ?
C5 N3 C4 N1 -62.5(13) . . . . ?
C5 N2 C2 P1 -56.5(11) . . . . ?
C94 C95 C96 Ru2 -62.3(3) . . . . ?
C94 C95 C96 C92 0.0 . . . . ?
C95 C94 C93 Ru2 64.1(3) . . . . ?
C95 C94 C93 C92 0.0 . . . . ?
C95 C96 C92 Ru2 -60.8(3) . . . . ?
C95 C96 C92 C93 0.0 . . . . ?
C96 C92 C93 Ru2 -61.9(3) . . . . ?
C96 C92 C93 C94 0.0 . . . . ?
C93 C94 C95 Ru2 -64.5(3) . . . . ?
C93 C94 C95 C96 0.0 . . . . ?
O2T S1T C1T F2T -51.4(13) . . . . ?
O2T S1T C1T F1T -164.5(10) . . . . ?
O2T S1T C1T F3T 77.5(13) . . . . ?
O6TA S2T C2TA F5TA 38(5) . . . . ?
O6TA S2T C2TA F6TA -77(3) . . . . ?
O6TA S2T C2TA F4TA 163(3) . . . . ?
O6TB S2T C2TB F4TB 157.3(17) . . . . ?
O6TB S2T C2TB F6TB -88(3) . . . . ?
O6TB S2T C2TB F5TB 42(2) . . . . ?
O5TB S2T C2TB F4TB 49.4(19) . . . . ?
O5TB S2T C2TB F6TB 164(2) . . . . ?
O5TB S2T C2TB F5TB -66(2) . . . . ?

loop_
_twin_individual_id
_twin_individual_mass_fraction_refined
1 0.48(3)
2 0.52(3)
